data_7703573
loop_
_publ_author_name
'Takeuchi, Katsuhiko'
'Tanaka, Yuto'
'Tanigawa, Ippei'
'Ozawa, Fumiyuki'
'Choi, Jun-Chul'

_publ_section_title
;
 Cu(i) complex bearing a PNP-pincer-type phosphaalkene ligand with a bulky
 fused-ring Eind group: properties and applications to FLP-type bond
 activation and catalytic CO<sub>2</sub> reduction.
;
_journal_issue 11
_journal_name_full 'Dalton transactions (Cambridge, England : 2003)'
_journal_page_first 3630
_journal_page_last 3637
_journal_paper_doi 10.1039/d0dt00276c
_journal_volume 49
_journal_year 2020
_chemical_formula_sum 'C70 H103 Cu F6 N P3'
_chemical_formula_weight 1228.98
_space_group_crystal_system triclinic
_space_group_IT_number 2
_space_group_name_Hall '-P 1'
_space_group_name_H-M_alt 'P -1'
_atom_sites_solution_hydrogens geom
_audit_creation_method SHELXL-2018/1
_audit_update_record
;
2020-01-06 deposited with the CCDC.	2020-02-21 downloaded from the CCDC.
;
_cell_angle_alpha 113.263(3)
_cell_angle_beta 97.23
_cell_angle_gamma 105.296(3)
_cell_formula_units_Z 2
_cell_length_a 11.873(3)
_cell_length_b 17.868(5)
_cell_length_c 18.028(5)
_cell_measurement_reflns_used 7030
_cell_measurement_temperature 103(2)
_cell_measurement_theta_max 30.6566
_cell_measurement_theta_min 2.1899
_cell_volume 3273.0(15)
_computing_cell_refinement 'CrystalClear (Rigaku Inc., 2008)'
_computing_data_collection 'CrystalClear (Rigaku Inc., 2008)'
_computing_data_reduction 'CrystalClear (Rigaku Inc., 2008)'
_computing_structure_refinement 'SHELXL-2018/1 (Sheldrick, 2018)'
_computing_structure_solution 'SHELXS-97 (Sheldrick, 1990)'
_diffrn_ambient_temperature 103(2)
_diffrn_detector_area_resol_mean 28.5714
_diffrn_measured_fraction_theta_full 0.996
_diffrn_measured_fraction_theta_max 0.996
_diffrn_measurement_device_type Saturn724+
_diffrn_measurement_method dtprofit.ref
_diffrn_radiation_type MoK\a
_diffrn_radiation_wavelength 0.71075
_diffrn_reflns_av_R_equivalents 0.0384
_diffrn_reflns_av_unetI/netI 0.0537
_diffrn_reflns_Laue_measured_fraction_full 0.996
_diffrn_reflns_Laue_measured_fraction_max 0.996
_diffrn_reflns_limit_h_max 14
_diffrn_reflns_limit_h_min -14
_diffrn_reflns_limit_k_max 21
_diffrn_reflns_limit_k_min -21
_diffrn_reflns_limit_l_max 21
_diffrn_reflns_limit_l_min -21
_diffrn_reflns_number 27772
_diffrn_reflns_point_group_measured_fraction_full 0.996
_diffrn_reflns_point_group_measured_fraction_max 0.996
_diffrn_reflns_theta_full 24.999
_diffrn_reflns_theta_max 24.999
_diffrn_reflns_theta_min 1.841
_diffrn_source 'fine-focus sealed tube'
_exptl_absorpt_coefficient_mu 0.465
_exptl_absorpt_correction_T_max 1.0000
_exptl_absorpt_correction_T_min 0.8087
_exptl_absorpt_correction_type multi-scan
_exptl_crystal_colour Red
_exptl_crystal_density_diffrn 1.247
_exptl_crystal_description Block
_exptl_crystal_F_000 1316
_exptl_crystal_size_max 0.110
_exptl_crystal_size_mid 0.050
_exptl_crystal_size_min 0.040
_refine_diff_density_max 0.487
_refine_diff_density_min -0.469
_refine_diff_density_rms 0.081
_refine_ls_extinction_method none
_refine_ls_goodness_of_fit_ref 1.102
_refine_ls_hydrogen_treatment constr
_refine_ls_matrix_type full
_refine_ls_number_parameters 771
_refine_ls_number_reflns 11498
_refine_ls_number_restraints 0
_refine_ls_restrained_S_all 1.102
_refine_ls_R_factor_all 0.0688
_refine_ls_R_factor_gt 0.0531
_refine_ls_shift/su_max 0.001
_refine_ls_shift/su_mean 0.000
_refine_ls_structure_factor_coef Fsqd
_refine_ls_weighting_details 'w=1/[\s^2^(Fo^2^)+(0.0645P)^2^+1.8198P] where P=(Fo^2^+2Fc^2^)/3'
_refine_ls_weighting_scheme calc
_refine_ls_wR_factor_gt 0.1221
_refine_ls_wR_factor_ref 0.1398
_reflns_Friedel_coverage 0.000
_reflns_number_gt 9389
_reflns_number_total 11498
_reflns_threshold_expression 'I > 2\s(I)'
_cod_data_source_file d0dt00276c2.cif
_cod_data_source_block complex_2
_cod_depositor_comments
;
The following automatic conversions were performed:

data item '_exptl_absorpt_correction_type' value 'Multi-scan' was
changed to 'multi-scan' in accordance with the
/home/data/users/saulius/crontab/automatic-downloads/rss-feeds/RSC/lib/dictionaries/cif_core.dic
dictionary named 'cif_core.dic' version 2.4.2 last updated on
2011-04-26.

Automatic conversion script
Id: cif_fix_values 7556 2019-12-06 15:28:31Z antanas 

 Adding full bibliography for 7703573--7703576.cif.
;
_cod_original_cell_volume 3273.2(15)
_cod_database_code 7703573
_shelx_shelxl_version_number 2018/1
_shelx_space_group_comment
;
The symmetry employed for this shelxl refinement is uniquely defined
by the following loop, which should always be used as a source of
symmetry information in preference to the above space-group names.
They are only intended as comments.
;
_shelx_estimated_absorpt_t_min 0.951
_shelx_estimated_absorpt_t_max 0.982

loop_
_space_group_symop_operation_xyz
'x, y, z'
'-x, -y, -z'

loop_
_atom_site_label
_atom_site_type_symbol
_atom_site_fract_x
_atom_site_fract_y
_atom_site_fract_z
_atom_site_U_iso_or_equiv
_atom_site_adp_type
_atom_site_occupancy
_atom_site_site_symmetry_order
_atom_site_calc_flag
_atom_site_refinement_flags_posn
_atom_site_refinement_flags_adp
_atom_site_refinement_flags_occupancy
_atom_site_disorder_assembly
_atom_site_disorder_group
Cu1 Cu 0.41550(3) 0.77138(2) 0.04220(2) 0.02285(12) Uani 1 1 d . . . . .
P1 P 0.52039(7) 0.78297(5) 0.15895(5) 0.02291(18) Uani 1 1 d . . . . .
P2 P 0.28293(7) 0.77230(5) -0.05472(4) 0.01935(17) Uani 1 1 d . . . . .
N1 N 0.3753(2) 0.87581(14) 0.12298(14) 0.0190(5) Uani 1 1 d . . . . .
C1 C 0.5050(3) 0.87056(18) 0.23183(17) 0.0205(6) Uani 1 1 d . . . . .
H1 H 0.551391 0.896547 0.288165 0.025 Uiso 1 1 calc R U . . .
C2 C 0.2403(2) 0.85493(18) 0.00091(18) 0.0214(6) Uani 1 1 d . . . . .
H2 H 0.186892 0.873256 -0.025995 0.026 Uiso 1 1 calc R U . . .
C3 C 0.4172(2) 0.90616(18) 0.20600(17) 0.0192(6) Uani 1 1 d . . . . .
C4 C 0.3756(3) 0.96508(19) 0.2620(2) 0.0292(7) Uani 1 1 d . . . . .
H4 H 0.406163 0.987031 0.320641 0.035 Uiso 1 1 calc R U . . .
C5 C 0.2888(3) 0.9910(2) 0.2306(2) 0.0349(8) Uani 1 1 d . . . . .
H5 H 0.260328 1.032045 0.267909 0.042 Uiso 1 1 calc R U . . .
C6 C 0.2429(3) 0.95760(19) 0.1451(2) 0.0284(7) Uani 1 1 d . . . . .
H6 H 0.182537 0.974824 0.123391 0.034 Uiso 1 1 calc R U . . .
C7 C 0.2869(2) 0.89833(17) 0.09174(18) 0.0204(6) Uani 1 1 d . . . . .
C8 C 0.6310(3) 0.74590(19) 0.19924(17) 0.0212(6) Uani 1 1 d . . . . .
C9 C 0.7504(3) 0.77133(18) 0.19127(17) 0.0225(6) Uani 1 1 d . . . . .
C10 C 0.8326(3) 0.73678(19) 0.21650(18) 0.0230(6) Uani 1 1 d . . . . .
C11 C 0.7961(3) 0.67537(19) 0.24564(18) 0.0238(7) Uani 1 1 d . . . . .
H11 H 0.851944 0.651420 0.261451 0.029 Uiso 1 1 calc R U . . .
C12 C 0.6789(3) 0.64912(19) 0.25165(17) 0.0219(6) Uani 1 1 d . . . . .
C13 C 0.5951(3) 0.68357(19) 0.22916(17) 0.0225(6) Uani 1 1 d . . . . .
C14 C 0.8094(3) 0.8326(2) 0.1564(2) 0.0277(7) Uani 1 1 d . . . . .
C15 C 0.9334(3) 0.8203(2) 0.1539(2) 0.0293(7) Uani 1 1 d . . . . .
H15 H 0.933384 0.785703 0.095343 0.035 Uiso 1 1 calc R U . . .
H15A H 0.998077 0.877493 0.176314 0.035 Uiso 1 1 calc R U . . .
C16 C 0.9578(3) 0.77311(19) 0.20671(19) 0.0266(7) Uani 1 1 d . . . . .
C17 C 0.6277(3) 0.58537(19) 0.28461(18) 0.0240(6) Uani 1 1 d . . . . .
C18 C 0.4912(3) 0.57247(19) 0.26459(19) 0.0254(7) Uani 1 1 d . . . . .
H18 H 0.459031 0.572635 0.312695 0.030 Uiso 1 1 calc R U . . .
H18A H 0.446348 0.515976 0.215366 0.030 Uiso 1 1 calc R U . . .
C19 C 0.4745(3) 0.64769(19) 0.24620(17) 0.0219(6) Uani 1 1 d . . . . .
C20A C 0.7445(4) 0.8199(4) 0.0737(3) 0.0251(12) Uiso 0.690(6) 1 d . . P A 1
H20A H 0.801273 0.852661 0.052366 0.030 Uiso 0.690(6) 1 calc R U P A 1
H20B H 0.678283 0.843935 0.081094 0.030 Uiso 0.690(6) 1 calc R U P A 1
C21A C 0.6919(4) 0.7251(4) 0.0094(3) 0.0279(12) Uiso 0.690(6) 1 d . . P A 1
H21A H 0.756782 0.700521 0.002597 0.042 Uiso 0.690(6) 1 calc R U P A 1
H21B H 0.653487 0.720712 -0.044245 0.042 Uiso 0.690(6) 1 calc R U P A 1
H21C H 0.631637 0.692957 0.028434 0.042 Uiso 0.690(6) 1 calc R U P A 1
C22A C 0.8379(5) 0.9320(3) 0.2250(3) 0.0273(12) Uiso 0.690(6) 1 d . . P A 1
H22A H 0.759861 0.940920 0.230270 0.033 Uiso 0.690(6) 1 calc R U P A 1
H22B H 0.879671 0.939351 0.279872 0.033 Uiso 0.690(6) 1 calc R U P A 1
C23A C 0.9142(5) 1.0029(3) 0.2071(3) 0.0390(14) Uiso 0.690(6) 1 d . . P A 1
H23A H 0.995012 0.998954 0.207558 0.059 Uiso 0.690(6) 1 calc R U P A 1
H23B H 0.920935 1.059854 0.250077 0.059 Uiso 0.690(6) 1 calc R U P A 1
H23C H 0.875681 0.995561 0.152102 0.059 Uiso 0.690(6) 1 calc R U P A 1
C24 C 1.0028(3) 0.6992(2) 0.1598(2) 0.0285(7) Uani 1 1 d . . . . .
H24 H 1.007591 0.666495 0.192755 0.034 Uiso 1 1 calc R U . . .
H24A H 0.942360 0.658912 0.105746 0.034 Uiso 1 1 calc R U . . .
C25 C 1.1257(3) 0.7275(2) 0.1426(2) 0.0383(8) Uani 1 1 d . . . . .
H25 H 1.123828 0.762860 0.112717 0.058 Uiso 1 1 calc R U . . .
H25A H 1.143829 0.676199 0.108257 0.058 Uiso 1 1 calc R U . . .
H25B H 1.188221 0.761808 0.195622 0.058 Uiso 1 1 calc R U . . .
C26 C 1.0488(3) 0.8388(2) 0.2921(2) 0.0407(9) Uani 1 1 d . . . . .
H26 H 1.125041 0.865958 0.281352 0.049 Uiso 1 1 calc R U . . .
H26A H 1.016086 0.885257 0.319717 0.049 Uiso 1 1 calc R U . . .
C27 C 1.0791(4) 0.8031(3) 0.3533(2) 0.0555(11) Uani 1 1 d . . . . .
H27 H 1.005317 0.778625 0.367246 0.083 Uiso 1 1 calc R U . . .
H27A H 1.138148 0.850016 0.404388 0.083 Uiso 1 1 calc R U . . .
H27B H 1.113127 0.757651 0.327623 0.083 Uiso 1 1 calc R U . . .
C28 C 0.6520(3) 0.4993(2) 0.24177(19) 0.0299(7) Uani 1 1 d . . . . .
H28 H 0.738731 0.510244 0.262771 0.036 Uiso 1 1 calc R U . . .
H28A H 0.605164 0.457174 0.259029 0.036 Uiso 1 1 calc R U . . .
C29 C 0.6203(3) 0.4576(2) 0.1462(2) 0.0382(8) Uani 1 1 d . . . . .
H29 H 0.534298 0.445536 0.124247 0.057 Uiso 1 1 calc R U . . .
H29A H 0.637466 0.403324 0.125019 0.057 Uiso 1 1 calc R U . . .
H29B H 0.668938 0.497404 0.127978 0.057 Uiso 1 1 calc R U . . .
C30 C 0.6877(3) 0.62851(19) 0.37933(18) 0.0265(7) Uani 1 1 d . . . . .
H30 H 0.776445 0.645202 0.387538 0.032 Uiso 1 1 calc R U . . .
H30A H 0.669542 0.682568 0.405942 0.032 Uiso 1 1 calc R U . . .
C31 C 0.6505(3) 0.5743(2) 0.4249(2) 0.0388(8) Uani 1 1 d . . . . .
H31 H 0.562295 0.554041 0.414642 0.058 Uiso 1 1 calc R U . . .
H31A H 0.687659 0.609534 0.485025 0.058 Uiso 1 1 calc R U . . .
H31B H 0.677495 0.524157 0.404424 0.058 Uiso 1 1 calc R U . . .
C32 C 0.3620(3) 0.6126(2) 0.1724(2) 0.0324(7) Uani 1 1 d . . . . .
H32 H 0.292160 0.579230 0.184610 0.039 Uiso 1 1 calc R U . . .
H32A H 0.344085 0.662664 0.169766 0.039 Uiso 1 1 calc R U . . .
C33 C 0.3722(3) 0.5547(2) 0.0862(2) 0.0415(9) Uani 1 1 d . . . . .
H33 H 0.439525 0.587191 0.072233 0.062 Uiso 1 1 calc R U . . .
H33A H 0.296821 0.536368 0.044156 0.062 Uiso 1 1 calc R U . . .
H33B H 0.386711 0.503452 0.086897 0.062 Uiso 1 1 calc R U . . .
C34 C 0.4597(3) 0.71917(19) 0.32438(18) 0.0246(7) Uani 1 1 d . . . . .
H34 H 0.530883 0.739332 0.371388 0.029 Uiso 1 1 calc R U . . .
H34A H 0.460943 0.769057 0.312752 0.029 Uiso 1 1 calc R U . . .
C35 C 0.3463(3) 0.6936(2) 0.3527(2) 0.0370(8) Uani 1 1 d . . . . .
H35 H 0.274660 0.675489 0.307694 0.056 Uiso 1 1 calc R U . . .
H35A H 0.346466 0.743277 0.402315 0.056 Uiso 1 1 calc R U . . .
H35B H 0.344709 0.645398 0.366308 0.056 Uiso 1 1 calc R U . . .
C36 C 0.2175(2) 0.72976(18) -0.16550(17) 0.0195(6) Uani 1 1 d . . . . .
C37 C 0.2851(3) 0.7572(2) -0.21447(19) 0.0289(7) Uani 1 1 d . . . . .
C38 C 0.2354(3) 0.7235(3) -0.3000(2) 0.0422(10) Uani 1 1 d . . . . .
C39 C 0.1205(3) 0.6614(2) -0.33845(19) 0.0345(8) Uani 1 1 d . . . . .
H39 H 0.087300 0.639250 -0.396776 0.041 Uiso 1 1 calc R U . . .
C40 C 0.0548(3) 0.63197(19) -0.29146(18) 0.0225(6) Uani 1 1 d . . . . .
C41 C 0.1018(2) 0.66423(18) -0.20572(17) 0.0180(6) Uani 1 1 d . . . . .
C42 C 0.4164(3) 0.8190(3) -0.1890(2) 0.0391(9) Uani 1 1 d . . . . .
C43A C 0.4374(5) 0.8099(4) -0.2776(3) 0.0241(13) Uiso 0.553(5) 1 d . . P B 1
H43A H 0.443510 0.864725 -0.280992 0.029 Uiso 0.553(5) 1 calc R U P B 1
H43B H 0.514587 0.799522 -0.282852 0.029 Uiso 0.553(5) 1 calc R U P B 1
C44A C 0.3324(5) 0.7340(4) -0.3508(3) 0.0267(14) Uiso 0.553(5) 1 d . . P B 1
C43B C 0.3059(5) 0.7838(4) -0.3345(4) 0.0155(15) Uiso 0.447(5) 1 d . . P B 2
C45 C -0.0719(2) 0.56562(19) -0.32408(17) 0.0213(6) Uani 1 1 d . . . . .
C46 C -0.0904(3) 0.54998(18) -0.24679(17) 0.0217(6) Uani 1 1 d . . . . .
H46 H -0.092664 0.490645 -0.257948 0.026 Uiso 1 1 calc R U . . .
H46A H -0.168359 0.555235 -0.236119 0.026 Uiso 1 1 calc R U . . .
C47 C 0.0150(2) 0.61773(18) -0.16865(17) 0.0185(6) Uani 1 1 d . . . . .
C48 C 0.5016(3) 0.7748(3) -0.1656(2) 0.0397(9) Uani 1 1 d . . . . .
H48 H 0.481472 0.763542 -0.118472 0.048 Uiso 1 1 calc R U . . .
H48A H 0.484882 0.717976 -0.213799 0.048 Uiso 1 1 calc R U . . .
C49 C 0.6372(3) 0.8262(3) -0.1408(2) 0.0525(11) Uani 1 1 d . . . . .
H49 H 0.658212 0.839800 -0.186002 0.079 Uiso 1 1 calc R U . . .
H49A H 0.683322 0.791324 -0.131035 0.079 Uiso 1 1 calc R U . . .
H49B H 0.656834 0.880139 -0.089660 0.079 Uiso 1 1 calc R U . . .
C50 C 0.4439(3) 0.9098(2) -0.1167(2) 0.0407(9) Uani 1 1 d . . . . .
H50 H 0.447821 0.904492 -0.063888 0.049 Uiso 1 1 calc R U . . .
H50A H 0.524780 0.947535 -0.112282 0.049 Uiso 1 1 calc R U . . .
C51 C 0.3534(3) 0.9548(3) -0.1244(3) 0.0515(11) Uani 1 1 d . . . . .
H51 H 0.353423 0.965133 -0.173931 0.077 Uiso 1 1 calc R U . . .
H51A H 0.376223 1.010290 -0.074438 0.077 Uiso 1 1 calc R U . . .
H51B H 0.272371 0.917805 -0.129977 0.077 Uiso 1 1 calc R U . . .
C52A C 0.3704(8) 0.6495(6) -0.3939(6) 0.026(3) Uiso 0.553(5) 1 d . . P B 1
H52A H 0.395911 0.632640 -0.350209 0.031 Uiso 0.553(5) 1 calc R U P B 1
H52B H 0.297665 0.601283 -0.435062 0.031 Uiso 0.553(5) 1 calc R U P B 1
C53A C 0.4679(6) 0.6586(5) -0.4369(4) 0.0452(18) Uiso 0.553(5) 1 d . . P B 1
H53A H 0.445228 0.676613 -0.479631 0.068 Uiso 0.553(5) 1 calc R U P B 1
H53B H 0.480014 0.602728 -0.463416 0.068 Uiso 0.553(5) 1 calc R U P B 1
H53C H 0.543021 0.702276 -0.396073 0.068 Uiso 0.553(5) 1 calc R U P B 1
C54A C 0.2879(5) 0.7585(4) -0.4190(4) 0.0316(15) Uiso 0.553(5) 1 d . . P B 1
H54A H 0.356687 0.778037 -0.440679 0.038 Uiso 0.553(5) 1 calc R U P B 1
H54B H 0.226524 0.706258 -0.465891 0.038 Uiso 0.553(5) 1 calc R U P B 1
C55A C 0.2339(7) 0.8287(5) -0.3887(5) 0.042(2) Uiso 0.553(5) 1 d . . P B 1
H55A H 0.173891 0.813876 -0.359443 0.063 Uiso 0.553(5) 1 calc R U P B 1
H55B H 0.194627 0.834233 -0.436504 0.063 Uiso 0.553(5) 1 calc R U P B 1
H55C H 0.297809 0.883848 -0.350317 0.063 Uiso 0.553(5) 1 calc R U P B 1
C52B C 0.3300(6) 0.7216(4) -0.4138(4) 0.0213(16) Uiso 0.447(5) 1 d . . P B 2
H52C H 0.253510 0.690165 -0.458605 0.026 Uiso 0.447(5) 1 calc R U P B 2
H52D H 0.388251 0.756336 -0.432711 0.026 Uiso 0.447(5) 1 calc R U P B 2
C53B C 0.3768(12) 0.6591(8) -0.4028(8) 0.038(4) Uiso 0.447(5) 1 d . . P B 2
H53D H 0.456842 0.689262 -0.363038 0.057 Uiso 0.447(5) 1 calc R U P B 2
H53E H 0.383356 0.619093 -0.456616 0.057 Uiso 0.447(5) 1 calc R U P B 2
H53F H 0.322023 0.626428 -0.381077 0.057 Uiso 0.447(5) 1 calc R U P B 2
C54B C 0.2350(7) 0.8401(5) -0.3565(6) 0.0275(19) Uiso 0.447(5) 1 d . . P B 2
H54C H 0.153925 0.800630 -0.393789 0.033 Uiso 0.447(5) 1 calc R U P B 2
H54D H 0.223208 0.880662 -0.304232 0.033 Uiso 0.447(5) 1 calc R U P B 2
C55B C 0.2958(7) 0.8912(5) -0.3976(5) 0.0316(19) Uiso 0.447(5) 1 d . . P B 2
H55D H 0.376873 0.929883 -0.361890 0.047 Uiso 0.447(5) 1 calc R U P B 2
H55E H 0.248293 0.925838 -0.406088 0.047 Uiso 0.447(5) 1 calc R U P B 2
H55F H 0.302077 0.851604 -0.451715 0.047 Uiso 0.447(5) 1 calc R U P B 2
C56 C -0.0833(3) 0.4819(2) -0.40018(18) 0.0288(7) Uani 1 1 d . . . . .
H56 H -0.164700 0.439005 -0.414225 0.035 Uiso 1 1 calc R U . . .
H56A H -0.077584 0.494887 -0.448384 0.035 Uiso 1 1 calc R U . . .
C57 C 0.0105(3) 0.4400(2) -0.3895(2) 0.0413(9) Uani 1 1 d . . . . .
H57 H 0.091761 0.481103 -0.376834 0.062 Uiso 1 1 calc R U . . .
H57A H -0.003895 0.387702 -0.441262 0.062 Uiso 1 1 calc R U . . .
H57B H 0.003836 0.424353 -0.343471 0.062 Uiso 1 1 calc R U . . .
C58 C -0.1589(3) 0.6071(2) -0.34991(19) 0.0257(7) Uani 1 1 d . . . . .
H58 H -0.140121 0.665875 -0.304056 0.031 Uiso 1 1 calc R U . . .
H58A H -0.141873 0.614154 -0.399597 0.031 Uiso 1 1 calc R U . . .
C59 C -0.2933(3) 0.5580(2) -0.3701(2) 0.0347(8) Uani 1 1 d . . . . .
H59 H -0.313297 0.498965 -0.414352 0.052 Uiso 1 1 calc R U . . .
H59A H -0.339757 0.587949 -0.388962 0.052 Uiso 1 1 calc R U . . .
H59B H -0.313424 0.555301 -0.319885 0.052 Uiso 1 1 calc R U . . .
C60 C 0.0793(3) 0.57162(19) -0.13023(18) 0.0223(6) Uani 1 1 d . . . . .
H60 H 0.104801 0.530786 -0.174560 0.027 Uiso 1 1 calc R U . . .
H60A H 0.153367 0.615745 -0.086935 0.027 Uiso 1 1 calc R U . . .
C61 C 0.0049(3) 0.5217(2) -0.0910(2) 0.0302(7) Uani 1 1 d . . . . .
H61 H -0.015819 0.561963 -0.043983 0.045 Uiso 1 1 calc R U . . .
H61A H 0.052011 0.492796 -0.070839 0.045 Uiso 1 1 calc R U . . .
H61B H -0.069457 0.478096 -0.132842 0.045 Uiso 1 1 calc R U . . .
C62 C -0.0333(3) 0.67760(19) -0.10253(18) 0.0246(7) Uani 1 1 d . . . . .
H62 H -0.095766 0.641031 -0.087709 0.030 Uiso 1 1 calc R U . . .
H62A H 0.033858 0.715546 -0.051480 0.030 Uiso 1 1 calc R U . . .
C63 C -0.0872(3) 0.7344(2) -0.1281(2) 0.0349(8) Uani 1 1 d . . . . .
H63 H -0.026196 0.771776 -0.142171 0.052 Uiso 1 1 calc R U . . .
H63A H -0.113826 0.770405 -0.081784 0.052 Uiso 1 1 calc R U . . .
H63B H -0.156639 0.697749 -0.176967 0.052 Uiso 1 1 calc R U . . .
P3 P 0.000000 1.000000 0.000000 0.0503(4) Uani 1 2 d S . P . .
F1 F -0.12376(18) 1.00794(14) 0.02167(16) 0.0591(7) Uani 1 1 d . . . . .
F2 F 0.07389(19) 1.06945(12) 0.09373(15) 0.0572(7) Uani 1 1 d . . . . .
F3 F -0.01270(18) 0.92321(12) 0.02686(15) 0.0535(6) Uani 1 1 d . . . . .
P4 P 0.52733(17) 0.01176(15) 0.49487(14) 0.0319(5) Uani 0.5 1 d . . P . .
F4 F 0.4510(6) 0.0457(4) 0.5600(3) 0.0463(14) Uani 0.5 1 d . . P . .
F5 F 0.5228(5) 0.0849(4) 0.4654(4) 0.0439(14) Uani 0.5 1 d . . P . .
F6 F 0.4061(5) -0.0530(4) 0.4240(3) 0.0496(14) Uani 0.5 1 d . . P . .
F7 F 0.6030(6) -0.0219(5) 0.4298(4) 0.0637(18) Uani 0.5 1 d . . P . .
F8 F 0.5275(6) -0.0620(4) 0.5231(3) 0.0519(15) Uani 0.5 1 d . . P . .
F9 F 0.6484(5) 0.0752(4) 0.5654(3) 0.0577(16) Uani 0.5 1 d . . P . .
C64A C 0.1641(7) 0.1236(5) 0.4964(5) 0.0444(19) Uiso 0.571(8) 1 d . . P C 1
C65A C 0.0822(6) 0.1524(4) 0.4642(5) 0.0441(19) Uiso 0.571(8) 1 d . . P C 1
H65A H 0.008099 0.148105 0.479868 0.053 Uiso 0.571(8) 1 calc R U P C 1
C66A C 0.1075(7) 0.1887(5) 0.4075(5) 0.0467(19) Uiso 0.571(8) 1 d . . P C 1
H66A H 0.052851 0.210182 0.386110 0.056 Uiso 0.571(8) 1 calc R U P C 1
C67A C 0.2146(7) 0.1909(5) 0.3857(5) 0.0464(19) Uiso 0.571(8) 1 d . . P C 1
H67A H 0.231430 0.211538 0.345734 0.056 Uiso 0.571(8) 1 calc R U P C 1
C68A C 0.2978(6) 0.1649(4) 0.4184(5) 0.0378(19) Uiso 0.571(8) 1 d . . P C 1
H68A H 0.373797 0.171932 0.405329 0.045 Uiso 0.571(8) 1 calc R U P C 1
C69A C 0.2683(6) 0.1268(5) 0.4727(4) 0.0423(18) Uiso 0.571(8) 1 d . . P C 1
H69A H 0.321961 0.103630 0.492378 0.051 Uiso 0.571(8) 1 calc R U P C 1
C70A C 0.1426(8) 0.0924(6) 0.5625(6) 0.066(2) Uiso 0.571(8) 1 d . . P C 1
H70A H 0.166000 0.040947 0.550482 0.099 Uiso 0.571(8) 1 calc R U P C 1
H70B H 0.056769 0.077574 0.561819 0.099 Uiso 0.571(8) 1 calc R U P C 1
H70C H 0.191209 0.138453 0.617792 0.099 Uiso 0.571(8) 1 calc R U P C 1
C64B C 0.1848(9) 0.1422(6) 0.4644(7) 0.048(3) Uiso 0.429(8) 1 d . . P C 2
C65B C 0.0917(9) 0.1557(7) 0.4248(7) 0.045(2) Uiso 0.429(8) 1 d . . P C 2
H65B H 0.017237 0.147989 0.440004 0.054 Uiso 0.429(8) 1 calc R U P C 2
C66B C 0.1073(13) 0.1803(9) 0.3637(10) 0.083(4) Uiso 0.429(8) 1 d . . P C 2
H66B H 0.038964 0.182131 0.331738 0.099 Uiso 0.429(8) 1 calc R U P C 2
C67B C 0.2132(10) 0.2021(7) 0.3458(8) 0.065(3) Uiso 0.429(8) 1 d . . P C 2
H67B H 0.221530 0.222453 0.304782 0.078 Uiso 0.429(8) 1 calc R U P C 2
C68B C 0.3085(10) 0.1942(7) 0.3882(6) 0.054(3) Uiso 0.429(8) 1 d . . P C 2
H68B H 0.386052 0.212086 0.378960 0.065 Uiso 0.429(8) 1 calc R U P C 2
C69B C 0.2929(9) 0.1579(6) 0.4489(7) 0.042(3) Uiso 0.429(8) 1 d . . P C 2
H69B H 0.356470 0.146488 0.475209 0.050 Uiso 0.429(8) 1 calc R U P C 2
C70B C 0.1735(11) 0.1126(8) 0.5320(8) 0.063(3) Uiso 0.429(8) 1 d . . P C 2
H70D H 0.204424 0.163316 0.586943 0.095 Uiso 0.429(8) 1 calc R U P C 2
H70E H 0.220497 0.074328 0.528569 0.095 Uiso 0.429(8) 1 calc R U P C 2
H70F H 0.088356 0.081190 0.524243 0.095 Uiso 0.429(8) 1 calc R U P C 2
C71B C 0.7062(9) 0.6862(7) 0.0052(6) 0.021(2) Uiso 0.310(6) 1 d . . P A 2
H71B H 0.781945 0.674990 0.014565 0.032 Uiso 0.310(6) 1 calc R U P A 2
H71C H 0.675321 0.667709 -0.054569 0.032 Uiso 0.310(6) 1 calc R U P A 2
H71D H 0.646568 0.653715 0.024341 0.032 Uiso 0.310(6) 1 calc R U P A 2
C72B C 0.8388(10) 0.9641(7) 0.2858(7) 0.036(3) Uiso 0.310(6) 1 d . . P A 2
H72B H 0.789657 0.931514 0.310194 0.054 Uiso 0.310(6) 1 calc R U P A 2
H72C H 0.831845 1.021883 0.305365 0.054 Uiso 0.310(6) 1 calc R U P A 2
H72D H 0.923519 0.969949 0.302994 0.054 Uiso 0.310(6) 1 calc R U P A 2
C73B C 0.7295(9) 0.7837(8) 0.0542(7) 0.016(2) Uiso 0.310(6) 1 d . . P A 2
H73B H 0.650355 0.792292 0.052100 0.020 Uiso 0.310(6) 1 calc R U P A 2
H73C H 0.773247 0.813837 0.025125 0.020 Uiso 0.310(6) 1 calc R U P A 2
C74B C 0.7940(11) 0.9159(7) 0.1906(7) 0.026(3) Uiso 0.310(6) 1 d . . P A 2
H74B H 0.707218 0.907577 0.173848 0.031 Uiso 0.310(6) 1 calc R U P A 2
H74C H 0.838565 0.951946 0.166566 0.031 Uiso 0.310(6) 1 calc R U P A 2
C75B C 0.4229(5) 0.8439(4) -0.2634(4) 0.0118(14) Uiso 0.447(5) 1 d . . P B 2
H75B H 0.429421 0.905370 -0.244509 0.014 Uiso 0.447(5) 1 calc R U P B 2
H75C H 0.494708 0.836234 -0.283744 0.014 Uiso 0.447(5) 1 calc R U P B 2

loop_
_atom_site_aniso_label
_atom_site_aniso_U_11
_atom_site_aniso_U_22
_atom_site_aniso_U_33
_atom_site_aniso_U_23
_atom_site_aniso_U_13
_atom_site_aniso_U_12
Cu1 0.0272(2) 0.0309(2) 0.01748(19) 0.01217(16) 0.00541(15) 0.01887(17)
P1 0.0298(4) 0.0309(4) 0.0169(4) 0.0129(3) 0.0065(3) 0.0203(4)
P2 0.0194(4) 0.0232(4) 0.0181(4) 0.0111(3) 0.0025(3) 0.0097(3)
N1 0.0162(12) 0.0185(12) 0.0231(13) 0.0102(10) 0.0025(10) 0.0069(10)
C1 0.0201(15) 0.0248(15) 0.0179(14) 0.0101(12) 0.0043(12) 0.0094(12)
C2 0.0160(14) 0.0216(15) 0.0269(16) 0.0126(13) 0.0002(12) 0.0064(12)
C3 0.0157(14) 0.0182(14) 0.0222(15) 0.0089(12) 0.0026(12) 0.0049(12)
C4 0.0240(17) 0.0258(16) 0.0255(17) 0.0009(14) -0.0002(13) 0.0095(13)
C5 0.0239(17) 0.0289(17) 0.0353(19) -0.0038(15) -0.0021(14) 0.0168(14)
C6 0.0217(16) 0.0188(15) 0.0351(18) 0.0036(14) -0.0053(14) 0.0112(13)
C7 0.0157(14) 0.0144(14) 0.0269(16) 0.0077(12) 0.0003(12) 0.0038(11)
C8 0.0277(16) 0.0264(16) 0.0154(14) 0.0102(12) 0.0048(12) 0.0174(13)
C9 0.0307(17) 0.0203(15) 0.0169(14) 0.0061(12) 0.0042(13) 0.0141(13)
C10 0.0266(16) 0.0241(15) 0.0217(15) 0.0102(13) 0.0046(13) 0.0147(13)
C11 0.0283(17) 0.0248(16) 0.0220(15) 0.0102(13) 0.0030(13) 0.0166(13)
C12 0.0271(16) 0.0242(15) 0.0156(14) 0.0081(12) 0.0030(12) 0.0132(13)
C13 0.0274(16) 0.0263(16) 0.0165(14) 0.0091(13) 0.0046(12) 0.0147(13)
C14 0.0315(17) 0.0341(18) 0.0334(17) 0.0232(15) 0.0143(14) 0.0204(15)
C15 0.0230(16) 0.0272(17) 0.0394(19) 0.0198(15) 0.0028(14) 0.0058(13)
C16 0.0247(16) 0.0225(16) 0.0329(17) 0.0129(14) 0.0009(14) 0.0108(13)
C17 0.0287(17) 0.0243(16) 0.0221(15) 0.0113(13) 0.0050(13) 0.0133(13)
C18 0.0300(17) 0.0244(16) 0.0227(16) 0.0102(13) 0.0061(13) 0.0119(13)
C19 0.0245(16) 0.0239(15) 0.0199(15) 0.0110(13) 0.0030(12) 0.0118(13)
C24 0.0240(16) 0.0260(16) 0.0381(18) 0.0172(15) 0.0065(14) 0.0088(13)
C25 0.0245(18) 0.0362(19) 0.060(2) 0.0246(18) 0.0103(17) 0.0149(15)
C26 0.0321(19) 0.0318(19) 0.045(2) 0.0094(17) -0.0078(16) 0.0121(16)
C27 0.051(3) 0.056(3) 0.045(2) 0.013(2) -0.0165(19) 0.025(2)
C28 0.0372(19) 0.0237(16) 0.0323(18) 0.0126(14) 0.0091(15) 0.0157(14)
C29 0.043(2) 0.0329(19) 0.0318(19) 0.0038(15) 0.0042(16) 0.0225(16)
C30 0.0346(18) 0.0252(16) 0.0214(15) 0.0121(13) 0.0045(13) 0.0114(14)
C31 0.050(2) 0.041(2) 0.0326(19) 0.0246(17) 0.0082(16) 0.0154(17)
C32 0.0277(18) 0.0364(19) 0.0305(18) 0.0141(15) -0.0006(14) 0.0122(15)
C33 0.049(2) 0.041(2) 0.0232(17) 0.0064(16) -0.0069(16) 0.0171(17)
C34 0.0317(17) 0.0287(16) 0.0215(15) 0.0142(13) 0.0111(13) 0.0162(14)
C35 0.040(2) 0.040(2) 0.046(2) 0.0241(17) 0.0233(17) 0.0226(17)
C36 0.0175(15) 0.0252(15) 0.0218(15) 0.0154(13) 0.0043(12) 0.0094(12)
C37 0.0160(15) 0.0415(19) 0.0279(17) 0.0217(15) -0.0007(13) 0.0014(14)
C38 0.0198(17) 0.073(3) 0.0288(18) 0.0357(19) -0.0029(14) -0.0079(17)
C39 0.0207(16) 0.056(2) 0.0217(16) 0.0254(16) -0.0044(13) -0.0016(15)
C40 0.0180(15) 0.0289(16) 0.0235(15) 0.0156(13) 0.0043(12) 0.0071(13)
C41 0.0185(15) 0.0213(14) 0.0206(14) 0.0128(12) 0.0080(12) 0.0100(12)
C42 0.0189(17) 0.067(2) 0.0270(18) 0.0320(18) -0.0020(14) -0.0060(16)
C45 0.0167(15) 0.0274(16) 0.0220(15) 0.0152(13) 0.0046(12) 0.0048(12)
C46 0.0196(15) 0.0216(15) 0.0237(15) 0.0116(13) 0.0051(12) 0.0047(12)
C47 0.0203(15) 0.0195(14) 0.0171(14) 0.0099(12) 0.0055(12) 0.0060(12)
C48 0.0180(17) 0.066(2) 0.0251(17) 0.0186(17) 0.0030(14) 0.0028(16)
C49 0.0197(18) 0.082(3) 0.039(2) 0.019(2) 0.0046(16) 0.0058(19)
C50 0.0227(17) 0.051(2) 0.044(2) 0.0359(19) -0.0062(15) -0.0102(16)
C51 0.033(2) 0.055(2) 0.067(3) 0.046(2) -0.0060(19) -0.0043(18)
C56 0.0283(17) 0.0333(18) 0.0188(15) 0.0097(14) 0.0038(13) 0.0054(14)
C57 0.051(2) 0.044(2) 0.0308(19) 0.0127(16) 0.0105(17) 0.0246(18)
C58 0.0233(16) 0.0295(17) 0.0279(16) 0.0195(14) 0.0039(13) 0.0055(13)
C59 0.0194(16) 0.046(2) 0.043(2) 0.0266(17) 0.0052(15) 0.0081(15)
C60 0.0254(16) 0.0236(15) 0.0200(15) 0.0121(13) 0.0062(12) 0.0077(13)
C61 0.0379(19) 0.0291(17) 0.0304(17) 0.0190(15) 0.0117(15) 0.0115(15)
C62 0.0219(16) 0.0240(16) 0.0269(16) 0.0097(13) 0.0113(13) 0.0065(13)
C63 0.0345(19) 0.0254(17) 0.047(2) 0.0131(16) 0.0171(16) 0.0153(15)
P3 0.0271(7) 0.0203(6) 0.0847(11) 0.0172(7) -0.0223(7) 0.0065(5)
F1 0.0319(12) 0.0428(12) 0.0973(19) 0.0314(13) -0.0107(12) 0.0173(10)
F2 0.0419(13) 0.0238(10) 0.0805(17) 0.0133(11) -0.0241(12) 0.0070(9)
F3 0.0370(12) 0.0232(10) 0.0843(17) 0.0209(11) -0.0200(11) 0.0076(9)
P4 0.0322(16) 0.0381(14) 0.0179(9) 0.0107(8) 0.0006(10) 0.0060(12)
F4 0.066(4) 0.057(4) 0.030(3) 0.025(2) 0.021(3) 0.030(3)
F5 0.057(4) 0.044(3) 0.032(3) 0.026(2) 0.009(2) 0.007(3)
F6 0.042(4) 0.060(3) 0.029(3) 0.024(2) -0.010(2) -0.009(3)
F7 0.065(5) 0.096(5) 0.038(3) 0.027(3) 0.022(3) 0.041(4)
F8 0.085(5) 0.048(4) 0.031(3) 0.023(2) 0.008(3) 0.030(3)
F9 0.037(3) 0.079(4) 0.029(3) 0.016(3) -0.009(2) -0.002(3)

loop_
_atom_type_symbol
_atom_type_description
_atom_type_scat_dispersion_real
_atom_type_scat_dispersion_imag
_atom_type_scat_source
C C 0.0033 0.0016 'International Tables Vol C Tables 4.2.6.8 and 6.1.1.4'
H H 0.0000 0.0000 'International Tables Vol C Tables 4.2.6.8 and 6.1.1.4'
Cu Cu 0.3201 1.2651 'International Tables Vol C Tables 4.2.6.8 and 6.1.1.4'
F F 0.0171 0.0103 'International Tables Vol C Tables 4.2.6.8 and 6.1.1.4'
N N 0.0061 0.0033 'International Tables Vol C Tables 4.2.6.8 and 6.1.1.4'
P P 0.1023 0.0942 'International Tables Vol C Tables 4.2.6.8 and 6.1.1.4'

loop_
_geom_angle_atom_site_label_1
_geom_angle_atom_site_label_2
_geom_angle_atom_site_label_3
_geom_angle
_geom_angle_site_symmetry_1
_geom_angle_site_symmetry_3
_geom_angle_publ_flag
N1 Cu1 P2 84.05(7) . . ?
N1 Cu1 P1 83.78(7) . . ?
P2 Cu1 P1 165.97(3) . . ?
C1 P1 C8 113.35(14) . . ?
C1 P1 Cu1 102.37(10) . . ?
C8 P1 Cu1 143.03(9) . . ?
C2 P2 C36 111.23(14) . . ?
C2 P2 Cu1 102.26(10) . . ?
C36 P2 Cu1 146.01(10) . . ?
C3 N1 C7 120.8(2) . . ?
C3 N1 Cu1 119.09(18) . . ?
C7 N1 Cu1 118.41(18) . . ?
C3 C1 P1 118.0(2) . . ?
C3 C1 H1 121.0 . . ?
P1 C1 H1 121.0 . . ?
C7 C2 P2 118.6(2) . . ?
C7 C2 H2 120.7 . . ?
P2 C2 H2 120.7 . . ?
N1 C3 C4 120.9(3) . . ?
N1 C3 C1 115.6(2) . . ?
C4 C3 C1 123.5(3) . . ?
C5 C4 C3 118.5(3) . . ?
C5 C4 H4 120.7 . . ?
C3 C4 H4 120.7 . . ?
C4 C5 C6 120.5(3) . . ?
C4 C5 H5 119.7 . . ?
C6 C5 H5 119.7 . . ?
C5 C6 C7 118.7(3) . . ?
C5 C6 H6 120.7 . . ?
C7 C6 H6 120.7 . . ?
N1 C7 C6 120.4(3) . . ?
N1 C7 C2 116.0(2) . . ?
C6 C7 C2 123.5(3) . . ?
C13 C8 C9 119.5(3) . . ?
C13 C8 P1 120.3(2) . . ?
C9 C8 P1 119.7(2) . . ?
C10 C9 C8 119.3(3) . . ?
C10 C9 C14 110.7(3) . . ?
C8 C9 C14 130.0(3) . . ?
C11 C10 C9 120.6(3) . . ?
C11 C10 C16 126.8(3) . . ?
C9 C10 C16 112.7(3) . . ?
C12 C11 C10 120.1(3) . . ?
C12 C11 H11 120.0 . . ?
C10 C11 H11 120.0 . . ?
C11 C12 C13 121.1(3) . . ?
C11 C12 C17 125.9(3) . . ?
C13 C12 C17 112.9(3) . . ?
C12 C13 C8 119.4(3) . . ?
C12 C13 C19 110.8(2) . . ?
C8 C13 C19 129.8(3) . . ?
C74B C14 C9 114.9(5) . . ?
C20A C14 C9 118.1(3) . . ?
C74B C14 C15 124.1(5) . . ?
C20A C14 C15 111.2(3) . . ?
C9 C14 C15 102.7(2) . . ?
C20A C14 C22A 109.0(3) . . ?
C9 C14 C22A 108.8(3) . . ?
C15 C14 C22A 106.4(3) . . ?
C74B C14 C73B 104.3(6) . . ?
C9 C14 C73B 104.2(4) . . ?
C15 C14 C73B 104.8(4) . . ?
C16 C15 C14 109.6(3) . . ?
C16 C15 H15 109.7 . . ?
C14 C15 H15 109.7 . . ?
C16 C15 H15A 109.7 . . ?
C14 C15 H15A 109.7 . . ?
H15 C15 H15A 108.2 . . ?
C10 C16 C24 110.3(2) . . ?
C10 C16 C15 101.7(2) . . ?
C24 C16 C15 111.4(3) . . ?
C10 C16 C26 111.8(3) . . ?
C24 C16 C26 111.1(3) . . ?
C15 C16 C26 110.2(3) . . ?
C12 C17 C30 107.6(2) . . ?
C12 C17 C28 112.4(2) . . ?
C30 C17 C28 109.3(2) . . ?
C12 C17 C18 102.2(2) . . ?
C30 C17 C18 112.9(2) . . ?
C28 C17 C18 112.2(2) . . ?
C17 C18 C19 108.8(2) . . ?
C17 C18 H18 109.9 . . ?
C19 C18 H18 109.9 . . ?
C17 C18 H18A 109.9 . . ?
C19 C18 H18A 109.9 . . ?
H18 C18 H18A 108.3 . . ?
C13 C19 C32 114.8(2) . . ?
C13 C19 C34 109.2(2) . . ?
C32 C19 C34 109.3(2) . . ?
C13 C19 C18 102.2(2) . . ?
C32 C19 C18 110.3(2) . . ?
C34 C19 C18 110.8(2) . . ?
C14 C20A C21A 112.9(4) . . ?
C14 C20A H20A 109.0 . . ?
C21A C20A H20A 109.0 . . ?
C14 C20A H20B 109.0 . . ?
C21A C20A H20B 109.0 . . ?
H20A C20A H20B 107.8 . . ?
C20A C21A H21A 109.5 . . ?
C20A C21A H21B 109.5 . . ?
H21A C21A H21B 109.5 . . ?
C20A C21A H21C 109.5 . . ?
H21A C21A H21C 109.5 . . ?
H21B C21A H21C 109.5 . . ?
C23A C22A C14 116.3(4) . . ?
C23A C22A H22A 108.2 . . ?
C14 C22A H22A 108.2 . . ?
C23A C22A H22B 108.2 . . ?
C14 C22A H22B 108.2 . . ?
H22A C22A H22B 107.4 . . ?
C22A C23A H23A 109.5 . . ?
C22A C23A H23B 109.5 . . ?
H23A C23A H23B 109.5 . . ?
C22A C23A H23C 109.5 . . ?
H23A C23A H23C 109.5 . . ?
H23B C23A H23C 109.5 . . ?
C25 C24 C16 115.1(3) . . ?
C25 C24 H24 108.5 . . ?
C16 C24 H24 108.5 . . ?
C25 C24 H24A 108.5 . . ?
C16 C24 H24A 108.5 . . ?
H24 C24 H24A 107.5 . . ?
C24 C25 H25 109.5 . . ?
C24 C25 H25A 109.5 . . ?
H25 C25 H25A 109.5 . . ?
C24 C25 H25B 109.5 . . ?
H25 C25 H25B 109.5 . . ?
H25A C25 H25B 109.5 . . ?
C27 C26 C16 116.8(3) . . ?
C27 C26 H26 108.1 . . ?
C16 C26 H26 108.1 . . ?
C27 C26 H26A 108.1 . . ?
C16 C26 H26A 108.1 . . ?
H26 C26 H26A 107.3 . . ?
C26 C27 H27 109.5 . . ?
C26 C27 H27A 109.5 . . ?
H27 C27 H27A 109.5 . . ?
C26 C27 H27B 109.5 . . ?
H27 C27 H27B 109.5 . . ?
H27A C27 H27B 109.5 . . ?
C29 C28 C17 115.6(3) . . ?
C29 C28 H28 108.4 . . ?
C17 C28 H28 108.4 . . ?
C29 C28 H28A 108.4 . . ?
C17 C28 H28A 108.4 . . ?
H28 C28 H28A 107.4 . . ?
C28 C29 H29 109.5 . . ?
C28 C29 H29A 109.5 . . ?
H29 C29 H29A 109.5 . . ?
C28 C29 H29B 109.5 . . ?
H29 C29 H29B 109.5 . . ?
H29A C29 H29B 109.5 . . ?
C31 C30 C17 116.3(3) . . ?
C31 C30 H30 108.2 . . ?
C17 C30 H30 108.2 . . ?
C31 C30 H30A 108.2 . . ?
C17 C30 H30A 108.2 . . ?
H30 C30 H30A 107.4 . . ?
C30 C31 H31 109.5 . . ?
C30 C31 H31A 109.5 . . ?
H31 C31 H31A 109.5 . . ?
C30 C31 H31B 109.5 . . ?
H31 C31 H31B 109.5 . . ?
H31A C31 H31B 109.5 . . ?
C33 C32 C19 116.1(3) . . ?
C33 C32 H32 108.3 . . ?
C19 C32 H32 108.3 . . ?
C33 C32 H32A 108.3 . . ?
C19 C32 H32A 108.3 . . ?
H32 C32 H32A 107.4 . . ?
C32 C33 H33 109.5 . . ?
C32 C33 H33A 109.5 . . ?
H33 C33 H33A 109.5 . . ?
C32 C33 H33B 109.5 . . ?
H33 C33 H33B 109.5 . . ?
H33A C33 H33B 109.5 . . ?
C35 C34 C19 116.4(3) . . ?
C35 C34 H34 108.2 . . ?
C19 C34 H34 108.2 . . ?
C35 C34 H34A 108.2 . . ?
C19 C34 H34A 108.2 . . ?
H34 C34 H34A 107.3 . . ?
C34 C35 H35 109.5 . . ?
C34 C35 H35A 109.5 . . ?
H35 C35 H35A 109.5 . . ?
C34 C35 H35B 109.5 . . ?
H35 C35 H35B 109.5 . . ?
H35A C35 H35B 109.5 . . ?
C37 C36 C41 118.7(3) . . ?
C37 C36 P2 119.9(2) . . ?
C41 C36 P2 121.3(2) . . ?
C38 C37 C36 119.9(3) . . ?
C38 C37 C42 110.6(3) . . ?
C36 C37 C42 129.4(3) . . ?
C39 C38 C37 120.9(3) . . ?
C39 C38 C43B 126.4(3) . . ?
C37 C38 C43B 110.0(3) . . ?
C39 C38 C44A 121.6(3) . . ?
C37 C38 C44A 113.8(3) . . ?
C40 C39 C38 119.7(3) . . ?
C40 C39 H39 120.2 . . ?
C38 C39 H39 120.2 . . ?
C39 C40 C41 120.9(3) . . ?
C39 C40 C45 125.8(3) . . ?
C41 C40 C45 113.3(2) . . ?
C40 C41 C36 119.8(2) . . ?
C40 C41 C47 111.0(2) . . ?
C36 C41 C47 129.2(2) . . ?
C37 C42 C50 114.8(3) . . ?
C37 C42 C48 108.2(3) . . ?
C50 C42 C48 109.9(3) . . ?
C37 C42 C75B 103.2(3) . . ?
C50 C42 C75B 99.5(4) . . ?
C48 C42 C75B 121.3(4) . . ?
C37 C42 C43A 101.6(3) . . ?
C50 C42 C43A 119.8(3) . . ?
C48 C42 C43A 101.2(4) . . ?
C44A C43A C42 111.3(4) . . ?
C44A C43A H43A 109.4 . . ?
C42 C43A H43A 109.4 . . ?
C44A C43A H43B 109.4 . . ?
C42 C43A H43B 109.4 . . ?
H43A C43A H43B 108.0 . . ?
C54A C44A C43A 112.9(5) . . ?
C54A C44A C38 110.7(4) . . ?
C43A C44A C38 98.3(4) . . ?
C54A C44A C52A 108.5(5) . . ?
C43A C44A C52A 111.6(5) . . ?
C38 C44A C52A 114.7(5) . . ?
C52B C43B C75B 112.9(5) . . ?
C52B C43B C38 104.6(4) . . ?
C75B C43B C38 104.0(4) . . ?
C52B C43B C54B 110.4(5) . . ?
C75B C43B C54B 110.3(5) . . ?
C38 C43B C54B 114.5(5) . . ?
C40 C45 C56 112.4(2) . . ?
C40 C45 C58 107.6(2) . . ?
C56 C45 C58 109.0(2) . . ?
C40 C45 C46 102.2(2) . . ?
C56 C45 C46 112.2(2) . . ?
C58 C45 C46 113.4(2) . . ?
C45 C46 C47 109.8(2) . . ?
C45 C46 H46 109.7 . . ?
C47 C46 H46 109.7 . . ?
C45 C46 H46A 109.7 . . ?
C47 C46 H46A 109.7 . . ?
H46 C46 H46A 108.2 . . ?
C41 C47 C62 114.3(2) . . ?
C41 C47 C60 109.1(2) . . ?
C62 C47 C60 109.7(2) . . ?
C41 C47 C46 102.8(2) . . ?
C62 C47 C46 110.3(2) . . ?
C60 C47 C46 110.5(2) . . ?
C49 C48 C42 115.6(3) . . ?
C49 C48 H48 108.4 . . ?
C42 C48 H48 108.4 . . ?
C49 C48 H48A 108.4 . . ?
C42 C48 H48A 108.4 . . ?
H48 C48 H48A 107.4 . . ?
C48 C49 H49 109.5 . . ?
C48 C49 H49A 109.5 . . ?
H49 C49 H49A 109.5 . . ?
C48 C49 H49B 109.5 . . ?
H49 C49 H49B 109.5 . . ?
H49A C49 H49B 109.5 . . ?
C51 C50 C42 115.7(3) . . ?
C51 C50 H50 108.4 . . ?
C42 C50 H50 108.4 . . ?
C51 C50 H50A 108.4 . . ?
C42 C50 H50A 108.4 . . ?
H50 C50 H50A 107.4 . . ?
C50 C51 H51 109.5 . . ?
C50 C51 H51A 109.5 . . ?
H51 C51 H51A 109.5 . . ?
C50 C51 H51B 109.5 . . ?
H51 C51 H51B 109.5 . . ?
H51A C51 H51B 109.5 . . ?
C53A C52A C44A 116.6(7) . . ?
C53A C52A H52A 108.2 . . ?
C44A C52A H52A 108.2 . . ?
C53A C52A H52B 108.2 . . ?
C44A C52A H52B 108.2 . . ?
H52A C52A H52B 107.3 . . ?
C52A C53A H53A 109.5 . . ?
C52A C53A H53B 109.5 . . ?
H53A C53A H53B 109.5 . . ?
C52A C53A H53C 109.5 . . ?
H53A C53A H53C 109.5 . . ?
H53B C53A H53C 109.5 . . ?
C55A C54A C44A 113.4(5) . . ?
C55A C54A H54A 108.9 . . ?
C44A C54A H54A 108.9 . . ?
C55A C54A H54B 108.9 . . ?
C44A C54A H54B 108.9 . . ?
H54A C54A H54B 107.7 . . ?
C54A C55A H55A 109.5 . . ?
C54A C55A H55B 109.5 . . ?
H55A C55A H55B 109.5 . . ?
C54A C55A H55C 109.5 . . ?
H55A C55A H55C 109.5 . . ?
H55B C55A H55C 109.5 . . ?
C53B C52B C43B 114.3(7) . . ?
C53B C52B H52C 108.7 . . ?
C43B C52B H52C 108.7 . . ?
C53B C52B H52D 108.7 . . ?
C43B C52B H52D 108.7 . . ?
H52C C52B H52D 107.6 . . ?
C52B C53B H53D 109.5 . . ?
C52B C53B H53E 109.5 . . ?
H53D C53B H53E 109.5 . . ?
C52B C53B H53F 109.5 . . ?
H53D C53B H53F 109.5 . . ?
H53E C53B H53F 109.5 . . ?
C55B C54B C43B 115.1(6) . . ?
C55B C54B H54C 108.5 . . ?
C43B C54B H54C 108.5 . . ?
C55B C54B H54D 108.5 . . ?
C43B C54B H54D 108.5 . . ?
H54C C54B H54D 107.5 . . ?
C54B C55B H55D 109.5 . . ?
C54B C55B H55E 109.5 . . ?
H55D C55B H55E 109.5 . . ?
C54B C55B H55F 109.5 . . ?
H55D C55B H55F 109.5 . . ?
H55E C55B H55F 109.5 . . ?
C57 C56 C45 115.8(3) . . ?
C57 C56 H56 108.3 . . ?
C45 C56 H56 108.3 . . ?
C57 C56 H56A 108.3 . . ?
C45 C56 H56A 108.3 . . ?
H56 C56 H56A 107.4 . . ?
C56 C57 H57 109.5 . . ?
C56 C57 H57A 109.5 . . ?
H57 C57 H57A 109.5 . . ?
C56 C57 H57B 109.5 . . ?
H57 C57 H57B 109.5 . . ?
H57A C57 H57B 109.5 . . ?
C59 C58 C45 116.4(2) . . ?
C59 C58 H58 108.2 . . ?
C45 C58 H58 108.2 . . ?
C59 C58 H58A 108.2 . . ?
C45 C58 H58A 108.2 . . ?
H58 C58 H58A 107.4 . . ?
C58 C59 H59 109.5 . . ?
C58 C59 H59A 109.5 . . ?
H59 C59 H59A 109.5 . . ?
C58 C59 H59B 109.5 . . ?
H59 C59 H59B 109.5 . . ?
H59A C59 H59B 109.5 . . ?
C61 C60 C47 115.8(2) . . ?
C61 C60 H60 108.3 . . ?
C47 C60 H60 108.3 . . ?
C61 C60 H60A 108.3 . . ?
C47 C60 H60A 108.3 . . ?
H60 C60 H60A 107.4 . . ?
C60 C61 H61 109.5 . . ?
C60 C61 H61A 109.5 . . ?
H61 C61 H61A 109.5 . . ?
C60 C61 H61B 109.5 . . ?
H61 C61 H61B 109.5 . . ?
H61A C61 H61B 109.5 . . ?
C63 C62 C47 115.8(2) . . ?
C63 C62 H62 108.3 . . ?
C47 C62 H62 108.3 . . ?
C63 C62 H62A 108.3 . . ?
C47 C62 H62A 108.3 . . ?
H62 C62 H62A 107.4 . . ?
C62 C63 H63 109.5 . . ?
C62 C63 H63A 109.5 . . ?
H63 C63 H63A 109.5 . . ?
C62 C63 H63B 109.5 . . ?
H63 C63 H63B 109.5 . . ?
H63A C63 H63B 109.5 . . ?
F1 P3 F1 180.0 . 2_575 ?
F1 P3 F2 89.52(12) . 2_575 ?
F1 P3 F2 90.48(12) 2_575 2_575 ?
F1 P3 F2 90.48(12) . . ?
F1 P3 F2 89.52(12) 2_575 . ?
F2 P3 F2 180.0 2_575 . ?
F1 P3 F3 89.36(11) . 2_575 ?
F1 P3 F3 90.64(11) 2_575 2_575 ?
F2 P3 F3 89.84(11) 2_575 2_575 ?
F2 P3 F3 90.16(11) . 2_575 ?
F1 P3 F3 90.64(11) . . ?
F1 P3 F3 89.36(11) 2_575 . ?
F2 P3 F3 90.16(11) 2_575 . ?
F2 P3 F3 89.84(11) . . ?
F3 P3 F3 180.0 2_575 . ?
P4 P4 F4 105.0(5) 2_656 2_656 ?
P4 P4 F8 93.6(5) 2_656 2_656 ?
F4 P4 F8 121.3(4) 2_656 2_656 ?
P4 P4 F6 92.7(4) 2_656 2_656 ?
F4 P4 F6 122.8(4) 2_656 2_656 ?
F8 P4 F6 111.1(4) 2_656 2_656 ?
P4 P4 F9 121.0(4) 2_656 . ?
F4 P4 F9 109.4(4) 2_656 . ?
F8 P4 F9 106.8(4) 2_656 . ?
F6 P4 F9 28.4(2) 2_656 . ?
P4 P4 F8 57.9(4) 2_656 . ?
F4 P4 F8 71.6(4) 2_656 . ?
F8 P4 F8 151.44(17) 2_656 . ?
F6 P4 F8 73.6(3) 2_656 . ?
F9 P4 F8 90.1(4) . . ?
P4 P4 F6 58.8(4) 2_656 . ?
F4 P4 F6 70.1(4) 2_656 . ?
F8 P4 F6 73.9(4) 2_656 . ?
F6 P4 F6 151.46(15) 2_656 . ?
F9 P4 F6 179.3(5) . . ?
F8 P4 F6 89.3(3) . . ?
P4 P4 F7 132.4(5) 2_656 . ?
F4 P4 F7 27.4(4) 2_656 . ?
F8 P4 F7 111.3(4) 2_656 . ?
F6 P4 F7 113.3(4) 2_656 . ?
F9 P4 F7 90.6(3) . . ?
F8 P4 F7 90.8(4) . . ?
F6 P4 F7 89.1(3) . . ?
P4 P4 F4 47.7(4) 2_656 . ?
F4 P4 F4 152.65(18) 2_656 . ?
F8 P4 F4 68.4(3) 2_656 . ?
F6 P4 F4 66.9(4) 2_656 . ?
F9 P4 F4 89.5(3) . . ?
F8 P4 F4 89.4(3) . . ?
F6 P4 F4 90.8(3) . . ?
F7 P4 F4 179.8(5) . . ?
P4 P4 F5 120.6(5) 2_656 . ?
F4 P4 F5 108.7(3) 2_656 . ?
F8 P4 F5 27.0(3) 2_656 . ?
F6 P4 F5 107.5(4) 2_656 . ?
F9 P4 F5 91.5(4) . . ?
F8 P4 F5 178.3(4) . . ?
F6 P4 F5 89.2(3) . . ?
F7 P4 F5 90.0(4) . . ?
F4 P4 F5 89.8(3) . . ?
P4 P4 F9 40.7(3) 2_656 2_656 ?
F4 P4 F9 80.9(4) 2_656 2_656 ?
F8 P4 F9 78.6(4) 2_656 2_656 ?
F6 P4 F9 133.3(2) 2_656 2_656 ?
F9 P4 F9 161.73(14) . 2_656 ?
F8 P4 F9 78.7(3) . 2_656 ?
F6 P4 F9 18.1(2) . 2_656 ?
F7 P4 F9 103.8(3) . 2_656 ?
F4 P4 F9 76.1(3) . 2_656 ?
F5 P4 F9 99.6(3) . 2_656 ?
P4 P4 F5 41.2(4) 2_656 2_656 ?
F4 P4 F5 81.3(3) 2_656 2_656 ?
F8 P4 F5 134.8(3) 2_656 2_656 ?
F6 P4 F5 77.7(3) 2_656 2_656 ?
F9 P4 F5 99.7(3) . 2_656 ?
F8 P4 F5 16.7(3) . 2_656 ?
F6 P4 F5 79.8(3) . 2_656 ?
F7 P4 F5 104.2(3) . 2_656 ?
F4 P4 F5 76.0(3) . 2_656 ?
F5 P4 F5 161.78(14) . 2_656 ?
F9 P4 F5 66.2(3) 2_656 2_656 ?
F7 F4 P4 104.5(11) 2_656 2_656 ?
F7 F4 P4 131.9(11) 2_656 . ?
P4 F4 P4 27.35(18) 2_656 . ?
F7 F4 F6 133.3(10) 2_656 2_656 ?
P4 F4 F6 65.4(4) 2_656 2_656 ?
P4 F4 F6 49.6(3) . 2_656 ?
F7 F4 F8 134.3(10) 2_656 2_656 ?
P4 F4 F8 64.4(3) 2_656 2_656 ?
P4 F4 F8 48.6(3) . 2_656 ?
F6 F4 F8 84.7(4) 2_656 2_656 ?
F8 F5 P4 56.7(8) 2_656 . ?
F8 F5 P4 38.5(8) 2_656 2_656 ?
P4 F5 P4 18.22(14) . 2_656 ?
F9 F6 P4 92.3(7) 2_656 2_656 ?
F9 F6 P4 120.8(8) 2_656 . ?
P4 F6 P4 28.54(15) 2_656 . ?
F9 F6 F4 134.9(10) 2_656 2_656 ?
P4 F6 F4 63.5(3) 2_656 2_656 ?
P4 F6 F4 44.4(3) . 2_656 ?
F9 F6 F8 119.4(10) 2_656 2_656 ?
P4 F6 F8 59.1(3) 2_656 2_656 ?
P4 F6 F8 46.8(3) . 2_656 ?
F4 F6 F8 81.8(4) 2_656 2_656 ?
F4 F7 P4 48.1(8) 2_656 . ?
F4 F7 P4 33.1(8) 2_656 2_656 ?
P4 F7 P4 14.94(16) . 2_656 ?
F5 F8 P4 96.3(10) 2_656 2_656 ?
F5 F8 P4 124.9(11) 2_656 . ?
P4 F8 P4 28.56(17) 2_656 . ?
F5 F8 F4 136.9(10) 2_656 2_656 ?
P4 F8 F4 62.9(3) 2_656 2_656 ?
P4 F8 F4 44.0(3) . 2_656 ?
F5 F8 F6 120.9(10) 2_656 2_656 ?
P4 F8 F6 59.4(3) 2_656 2_656 ?
P4 F8 F6 47.4(3) . 2_656 ?
F4 F8 F6 82.4(4) 2_656 2_656 ?
F6 F9 P4 59.3(6) 2_656 . ?
F6 F9 P4 41.1(6) 2_656 2_656 ?
P4 F9 P4 18.27(14) . 2_656 ?
C69A C64A C65A 120.3(9) . . ?
C69A C64A C70A 118.7(8) . . ?
C65A C64A C70A 120.9(7) . . ?
C64A C65A C66A 120.8(7) . . ?
C64A C65A H65A 119.6 . . ?
C66A C65A H65A 119.6 . . ?
C67A C66A C65A 116.7(8) . . ?
C67A C66A H66A 121.7 . . ?
C65A C66A H66A 121.7 . . ?
C68A C67A C66A 123.3(8) . . ?
C68A C67A H67A 118.4 . . ?
C66A C67A H67A 118.4 . . ?
C67A C68A C69A 118.4(7) . . ?
C67A C68A H68A 120.8 . . ?
C69A C68A H68A 120.8 . . ?
C64A C69A C68A 120.3(7) . . ?
C64A C69A H69A 119.9 . . ?
C68A C69A H69A 119.9 . . ?
C64A C70A H70A 109.5 . . ?
C64A C70A H70B 109.5 . . ?
H70A C70A H70B 109.5 . . ?
C64A C70A H70C 109.5 . . ?
H70A C70A H70C 109.5 . . ?
H70B C70A H70C 109.5 . . ?
C69B C64B C65B 122.3(11) . . ?
C69B C64B C70B 115.5(10) . . ?
C65B C64B C70B 122.2(10) . . ?
C66B C65B C64B 119.0(11) . . ?
C66B C65B H65B 120.5 . . ?
C64B C65B H65B 120.5 . . ?
C67B C66B C65B 123.6(13) . . ?
C67B C66B H66B 118.2 . . ?
C65B C66B H66B 118.2 . . ?
C66B C67B C68B 117.8(13) . . ?
C66B C67B H67B 121.1 . . ?
C68B C67B H67B 121.1 . . ?
C67B C68B C69B 120.6(10) . . ?
C67B C68B H68B 119.7 . . ?
C69B C68B H68B 119.7 . . ?
C64B C69B C68B 116.1(10) . . ?
C64B C69B H69B 122.0 . . ?
C68B C69B H69B 122.0 . . ?
C64B C70B H70D 109.5 . . ?
C64B C70B H70E 109.5 . . ?
H70D C70B H70E 109.5 . . ?
C64B C70B H70F 109.5 . . ?
H70D C70B H70F 109.5 . . ?
H70E C70B H70F 109.5 . . ?
C73B C71B H71B 109.5 . . ?
C73B C71B H71C 109.5 . . ?
H71B C71B H71C 109.5 . . ?
C73B C71B H71D 109.5 . . ?
H71B C71B H71D 109.5 . . ?
H71C C71B H71D 109.5 . . ?
C74B C72B H72B 109.5 . . ?
C74B C72B H72C 109.5 . . ?
H72B C72B H72C 109.5 . . ?
C74B C72B H72D 109.5 . . ?
H72B C72B H72D 109.5 . . ?
H72C C72B H72D 109.5 . . ?
C71B C73B C14 116.6(7) . . ?
C71B C73B H73B 108.1 . . ?
C14 C73B H73B 108.1 . . ?
C71B C73B H73C 108.1 . . ?
C14 C73B H73C 108.1 . . ?
H73B C73B H73C 107.3 . . ?
C14 C74B C72B 112.8(9) . . ?
C14 C74B H74B 109.0 . . ?
C72B C74B H74B 109.0 . . ?
C14 C74B H74C 109.0 . . ?
C72B C74B H74C 109.0 . . ?
H74B C74B H74C 107.8 . . ?
C43B C75B C42 107.9(4) . . ?
C43B C75B H75B 110.1 . . ?
C42 C75B H75B 110.1 . . ?
C43B C75B H75C 110.1 . . ?
C42 C75B H75C 110.1 . . ?
H75B C75B H75C 108.4 . . ?

loop_
_geom_bond_atom_site_label_1
_geom_bond_atom_site_label_2
_geom_bond_distance
_geom_bond_site_symmetry_2
_geom_bond_publ_flag
Cu1 N1 2.081(2) . ?
Cu1 P2 2.2081(9) . ?
Cu1 P1 2.2100(9) . ?
P1 C1 1.672(3) . ?
P1 C8 1.814(3) . ?
P2 C2 1.672(3) . ?
P2 C36 1.808(3) . ?
N1 C3 1.346(4) . ?
N1 C7 1.354(4) . ?
C1 C3 1.473(4) . ?
C1 H1 0.9500 . ?
C2 C7 1.460(4) . ?
C2 H2 0.9500 . ?
C3 C4 1.390(4) . ?
C4 C5 1.383(4) . ?
C4 H4 0.9500 . ?
C5 C6 1.385(5) . ?
C5 H5 0.9500 . ?
C6 C7 1.391(4) . ?
C6 H6 0.9500 . ?
C8 C13 1.412(4) . ?
C8 C9 1.414(4) . ?
C9 C10 1.403(4) . ?
C9 C14 1.528(4) . ?
C10 C11 1.389(4) . ?
C10 C16 1.519(4) . ?
C11 C12 1.379(4) . ?
C11 H11 0.9500 . ?
C12 C13 1.396(4) . ?
C12 C17 1.510(4) . ?
C13 C19 1.530(4) . ?
C14 C74B 1.441(10) . ?
C14 C20A 1.490(6) . ?
C14 C15 1.548(4) . ?
C14 C22A 1.625(6) . ?
C14 C73B 1.706(11) . ?
C15 C16 1.548(4) . ?
C15 H15 0.9900 . ?
C15 H15A 0.9900 . ?
C16 C24 1.534(4) . ?
C16 C26 1.549(4) . ?
C17 C30 1.544(4) . ?
C17 C28 1.548(4) . ?
C17 C18 1.549(4) . ?
C18 C19 1.560(4) . ?
C18 H18 0.9900 . ?
C18 H18A 0.9900 . ?
C19 C32 1.549(4) . ?
C19 C34 1.551(4) . ?
C20A C21A 1.520(7) . ?
C20A H20A 0.9900 . ?
C20A H20B 0.9900 . ?
C21A H21A 0.9800 . ?
C21A H21B 0.9800 . ?
C21A H21C 0.9800 . ?
C22A C23A 1.524(7) . ?
C22A H22A 0.9900 . ?
C22A H22B 0.9900 . ?
C23A H23A 0.9800 . ?
C23A H23B 0.9800 . ?
C23A H23C 0.9800 . ?
C24 C25 1.526(4) . ?
C24 H24 0.9900 . ?
C24 H24A 0.9900 . ?
C25 H25 0.9800 . ?
C25 H25A 0.9800 . ?
C25 H25B 0.9800 . ?
C26 C27 1.527(5) . ?
C26 H26 0.9900 . ?
C26 H26A 0.9900 . ?
C27 H27 0.9800 . ?
C27 H27A 0.9800 . ?
C27 H27B 0.9800 . ?
C28 C29 1.531(4) . ?
C28 H28 0.9900 . ?
C28 H28A 0.9900 . ?
C29 H29 0.9800 . ?
C29 H29A 0.9800 . ?
C29 H29B 0.9800 . ?
C30 C31 1.518(4) . ?
C30 H30 0.9900 . ?
C30 H30A 0.9900 . ?
C31 H31 0.9800 . ?
C31 H31A 0.9800 . ?
C31 H31B 0.9800 . ?
C32 C33 1.531(5) . ?
C32 H32 0.9900 . ?
C32 H32A 0.9900 . ?
C33 H33 0.9800 . ?
C33 H33A 0.9800 . ?
C33 H33B 0.9800 . ?
C34 C35 1.522(4) . ?
C34 H34 0.9900 . ?
C34 H34A 0.9900 . ?
C35 H35 0.9800 . ?
C35 H35A 0.9800 . ?
C35 H35B 0.9800 . ?
C36 C37 1.406(4) . ?
C36 C41 1.419(4) . ?
C37 C38 1.393(4) . ?
C37 C42 1.541(4) . ?
C38 C39 1.389(4) . ?
C38 C43B 1.558(6) . ?
C38 C44A 1.576(6) . ?
C39 C40 1.380(4) . ?
C39 H39 0.9500 . ?
C40 C41 1.394(4) . ?
C40 C45 1.517(4) . ?
C41 C47 1.536(4) . ?
C42 C50 1.544(5) . ?
C42 C48 1.549(5) . ?
C42 C75B 1.577(6) . ?
C42 C43A 1.599(6) . ?
C43A C44A 1.554(8) . ?
C43A H43A 0.9900 . ?
C43A H43B 0.9900 . ?
C44A C54A 1.539(8) . ?
C44A C52A 1.614(11) . ?
C43B C52B 1.542(9) . ?
C43B C75B 1.551(8) . ?
C43B C54B 1.600(10) . ?
C45 C56 1.538(4) . ?
C45 C58 1.545(4) . ?
C45 C46 1.556(4) . ?
C46 C47 1.558(4) . ?
C46 H46 0.9900 . ?
C46 H46A 0.9900 . ?
C47 C62 1.544(4) . ?
C47 C60 1.546(4) . ?
C48 C49 1.533(5) . ?
C48 H48 0.9900 . ?
C48 H48A 0.9900 . ?
C49 H49 0.9800 . ?
C49 H49A 0.9800 . ?
C49 H49B 0.9800 . ?
C50 C51 1.525(5) . ?
C50 H50 0.9900 . ?
C50 H50A 0.9900 . ?
C51 H51 0.9800 . ?
C51 H51A 0.9800 . ?
C51 H51B 0.9800 . ?
C52A C53A 1.481(11) . ?
C52A H52A 0.9900 . ?
C52A H52B 0.9900 . ?
C53A H53A 0.9800 . ?
C53A H53B 0.9800 . ?
C53A H53C 0.9800 . ?
C54A C55A 1.501(10) . ?
C54A H54A 0.9900 . ?
C54A H54B 0.9900 . ?
C55A H55A 0.9800 . ?
C55A H55B 0.9800 . ?
C55A H55C 0.9800 . ?
C52B C53B 1.439(14) . ?
C52B H52C 0.9900 . ?
C52B H52D 0.9900 . ?
C53B H53D 0.9800 . ?
C53B H53E 0.9800 . ?
C53B H53F 0.9800 . ?
C54B C55B 1.491(10) . ?
C54B H54C 0.9900 . ?
C54B H54D 0.9900 . ?
C55B H55D 0.9800 . ?
C55B H55E 0.9800 . ?
C55B H55F 0.9800 . ?
C56 C57 1.528(5) . ?
C56 H56 0.9900 . ?
C56 H56A 0.9900 . ?
C57 H57 0.9800 . ?
C57 H57A 0.9800 . ?
C57 H57B 0.9800 . ?
C58 C59 1.521(4) . ?
C58 H58 0.9900 . ?
C58 H58A 0.9900 . ?
C59 H59 0.9800 . ?
C59 H59A 0.9800 . ?
C59 H59B 0.9800 . ?
C60 C61 1.523(4) . ?
C60 H60 0.9900 . ?
C60 H60A 0.9900 . ?
C61 H61 0.9800 . ?
C61 H61A 0.9800 . ?
C61 H61B 0.9800 . ?
C62 C63 1.513(4) . ?
C62 H62 0.9900 . ?
C62 H62A 0.9900 . ?
C63 H63 0.9800 . ?
C63 H63A 0.9800 . ?
C63 H63B 0.9800 . ?
P3 F1 1.595(2) . ?
P3 F1 1.595(2) 2_575 ?
P3 F2 1.600(2) 2_575 ?
P3 F2 1.600(2) . ?
P3 F3 1.604(2) 2_575 ?
P3 F3 1.604(2) . ?
P4 P4 0.761(3) 2_656 ?
P4 F4 1.225(7) 2_656 ?
P4 F8 1.349(7) 2_656 ?
P4 F6 1.363(6) 2_656 ?
P4 F9 1.584(6) . ?
P4 F8 1.590(6) . ?
P4 F6 1.592(6) . ?
P4 F7 1.594(6) . ?
P4 F4 1.601(6) . ?
P4 F5 1.604(6) . ?
P4 F9 2.081(6) 2_656 ?
P4 F5 2.096(6) 2_656 ?
F4 F7 0.758(6) 2_656 ?
F4 F6 1.646(9) 2_656 ?
F4 F8 1.672(7) 2_656 ?
F5 F8 0.733(6) 2_656 ?
F6 F9 0.754(5) 2_656 ?
F6 F8 1.778(8) 2_656 ?
C64A C69A 1.353(10) . ?
C64A C65A 1.380(10) . ?
C64A C70A 1.525(12) . ?
C65A C66A 1.433(11) . ?
C65A H65A 0.9500 . ?
C66A C67A 1.374(11) . ?
C66A H66A 0.9500 . ?
C67A C68A 1.361(10) . ?
C67A H67A 0.9500 . ?
C68A C69A 1.425(10) . ?
C68A H68A 0.9500 . ?
C69A H69A 0.9500 . ?
C70A H70A 0.9800 . ?
C70A H70B 0.9800 . ?
C70A H70C 0.9800 . ?
C64B C69B 1.329(15) . ?
C64B C65B 1.366(14) . ?
C64B C70B 1.515(15) . ?
C65B C66B 1.354(18) . ?
C65B H65B 0.9500 . ?
C66B C67B 1.334(18) . ?
C66B H66B 0.9500 . ?
C67B C68B 1.355(15) . ?
C67B H67B 0.9500 . ?
C68B C69B 1.485(15) . ?
C68B H68B 0.9500 . ?
C69B H69B 0.9500 . ?
C70B H70D 0.9800 . ?
C70B H70E 0.9800 . ?
C70B H70F 0.9800 . ?
C71B C73B 1.536(14) . ?
C71B H71B 0.9800 . ?
C71B H71C 0.9800 . ?
C71B H71D 0.9800 . ?
C72B C74B 1.527(16) . ?
C72B H72B 0.9800 . ?
C72B H72C 0.9800 . ?
C72B H72D 0.9800 . ?
C73B H73B 0.9900 . ?
C73B H73C 0.9900 . ?
C74B H74B 0.9900 . ?
C74B H74C 0.9900 . ?
C75B H75B 0.9900 . ?
C75B H75C 0.9900 . ?

loop_
_geom_torsion_atom_site_label_1
_geom_torsion_atom_site_label_2
_geom_torsion_atom_site_label_3
_geom_torsion_atom_site_label_4
_geom_torsion
_geom_torsion_site_symmetry_1
_geom_torsion_site_symmetry_2
_geom_torsion_site_symmetry_3
_geom_torsion_site_symmetry_4
_geom_torsion_publ_flag
C8 P1 C1 C3 -179.9(2) . . . . ?
Cu1 P1 C1 C3 9.8(2) . . . . ?
C36 P2 C2 C7 -178.8(2) . . . . ?
Cu1 P2 C2 C7 -4.7(2) . . . . ?
C7 N1 C3 C4 -3.5(4) . . . . ?
Cu1 N1 C3 C4 -168.6(2) . . . . ?
C7 N1 C3 C1 174.5(2) . . . . ?
Cu1 N1 C3 C1 9.4(3) . . . . ?
P1 C1 C3 N1 -13.1(3) . . . . ?
P1 C1 C3 C4 164.8(2) . . . . ?
N1 C3 C4 C5 0.9(4) . . . . ?
C1 C3 C4 C5 -176.9(3) . . . . ?
C3 C4 C5 C6 1.2(5) . . . . ?
C4 C5 C6 C7 -0.7(5) . . . . ?
C3 N1 C7 C6 4.0(4) . . . . ?
Cu1 N1 C7 C6 169.2(2) . . . . ?
C3 N1 C7 C2 -174.2(2) . . . . ?
Cu1 N1 C7 C2 -9.0(3) . . . . ?
C5 C6 C7 N1 -1.8(4) . . . . ?
C5 C6 C7 C2 176.2(3) . . . . ?
P2 C2 C7 N1 9.1(3) . . . . ?
P2 C2 C7 C6 -169.0(2) . . . . ?
C1 P1 C8 C13 91.1(3) . . . . ?
Cu1 P1 C8 C13 -104.8(2) . . . . ?
C1 P1 C8 C9 -96.7(2) . . . . ?
Cu1 P1 C8 C9 67.4(3) . . . . ?
C13 C8 C9 C10 -2.6(4) . . . . ?
P1 C8 C9 C10 -174.9(2) . . . . ?
C13 C8 C9 C14 176.2(3) . . . . ?
P1 C8 C9 C14 3.9(4) . . . . ?
C8 C9 C10 C11 2.8(4) . . . . ?
C14 C9 C10 C11 -176.2(3) . . . . ?
C8 C9 C10 C16 -177.9(2) . . . . ?
C14 C9 C10 C16 3.1(3) . . . . ?
C9 C10 C11 C12 -1.4(4) . . . . ?
C16 C10 C11 C12 179.5(3) . . . . ?
C10 C11 C12 C13 -0.3(4) . . . . ?
C10 C11 C12 C17 -177.9(3) . . . . ?
C11 C12 C13 C8 0.4(4) . . . . ?
C17 C12 C13 C8 178.4(2) . . . . ?
C11 C12 C13 C19 -176.8(2) . . . . ?
C17 C12 C13 C19 1.1(3) . . . . ?
C9 C8 C13 C12 1.0(4) . . . . ?
P1 C8 C13 C12 173.3(2) . . . . ?
C9 C8 C13 C19 177.7(3) . . . . ?
P1 C8 C13 C19 -10.1(4) . . . . ?
C10 C9 C14 C74B -130.4(6) . . . . ?
C8 C9 C14 C74B 50.7(7) . . . . ?
C10 C9 C14 C20A 129.8(3) . . . . ?
C8 C9 C14 C20A -49.0(5) . . . . ?
C10 C9 C14 C15 7.1(3) . . . . ?
C8 C9 C14 C15 -171.7(3) . . . . ?
C10 C9 C14 C22A -105.4(3) . . . . ?
C8 C9 C14 C22A 75.8(4) . . . . ?
C10 C9 C14 C73B 116.2(4) . . . . ?
C8 C9 C14 C73B -62.7(5) . . . . ?
C74B C14 C15 C16 117.8(6) . . . . ?
C20A C14 C15 C16 -141.7(3) . . . . ?
C9 C14 C15 C16 -14.5(3) . . . . ?
C22A C14 C15 C16 99.7(3) . . . . ?
C73B C14 C15 C16 -123.1(5) . . . . ?
C11 C10 C16 C24 49.2(4) . . . . ?
C9 C10 C16 C24 -130.0(3) . . . . ?
C11 C10 C16 C15 167.5(3) . . . . ?
C9 C10 C16 C15 -11.7(3) . . . . ?
C11 C10 C16 C26 -75.0(4) . . . . ?
C9 C10 C16 C26 105.8(3) . . . . ?
C14 C15 C16 C10 16.0(3) . . . . ?
C14 C15 C16 C24 133.5(3) . . . . ?
C14 C15 C16 C26 -102.7(3) . . . . ?
C11 C12 C17 C30 68.4(4) . . . . ?
C13 C12 C17 C30 -109.4(3) . . . . ?
C11 C12 C17 C28 -51.9(4) . . . . ?
C13 C12 C17 C28 130.3(3) . . . . ?
C11 C12 C17 C18 -172.4(3) . . . . ?
C13 C12 C17 C18 9.7(3) . . . . ?
C12 C17 C18 C19 -16.7(3) . . . . ?
C30 C17 C18 C19 98.6(3) . . . . ?
C28 C17 C18 C19 -137.3(2) . . . . ?
C12 C13 C19 C32 -130.8(3) . . . . ?
C8 C13 C19 C32 52.3(4) . . . . ?
C12 C13 C19 C34 106.0(3) . . . . ?
C8 C13 C19 C34 -70.8(4) . . . . ?
C12 C13 C19 C18 -11.4(3) . . . . ?
C8 C13 C19 C18 171.7(3) . . . . ?
C17 C18 C19 C13 17.3(3) . . . . ?
C17 C18 C19 C32 139.9(3) . . . . ?
C17 C18 C19 C34 -98.9(3) . . . . ?
C9 C14 C20A C21A -43.8(5) . . . . ?
C15 C14 C20A C21A 74.5(4) . . . . ?
C22A C14 C20A C21A -168.6(4) . . . . ?
C20A C14 C22A C23A -59.0(5) . . . . ?
C9 C14 C22A C23A 171.0(4) . . . . ?
C15 C14 C22A C23A 61.0(5) . . . . ?
C10 C16 C24 C25 177.3(3) . . . . ?
C15 C16 C24 C25 65.1(4) . . . . ?
C26 C16 C24 C25 -58.1(4) . . . . ?
C10 C16 C26 C27 65.4(4) . . . . ?
C24 C16 C26 C27 -58.3(4) . . . . ?
C15 C16 C26 C27 177.8(3) . . . . ?
C12 C17 C28 C29 -49.0(4) . . . . ?
C30 C17 C28 C29 -168.4(3) . . . . ?
C18 C17 C28 C29 65.6(4) . . . . ?
C12 C17 C30 C31 -178.8(3) . . . . ?
C28 C17 C30 C31 -56.5(4) . . . . ?
C18 C17 C30 C31 69.1(3) . . . . ?
C13 C19 C32 C33 45.3(4) . . . . ?
C34 C19 C32 C33 168.4(3) . . . . ?
C18 C19 C32 C33 -69.5(4) . . . . ?
C13 C19 C34 C35 -177.7(3) . . . . ?
C32 C19 C34 C35 56.0(3) . . . . ?
C18 C19 C34 C35 -65.8(3) . . . . ?
C2 P2 C36 C37 96.9(3) . . . . ?
Cu1 P2 C36 C37 -72.7(3) . . . . ?
C2 P2 C36 C41 -87.6(3) . . . . ?
Cu1 P2 C36 C41 102.8(2) . . . . ?
C41 C36 C37 C38 3.5(5) . . . . ?
P2 C36 C37 C38 179.1(3) . . . . ?
C41 C36 C37 C42 -172.8(3) . . . . ?
P2 C36 C37 C42 2.8(5) . . . . ?
C36 C37 C38 C39 -1.6(6) . . . . ?
C42 C37 C38 C39 175.4(4) . . . . ?
C36 C37 C38 C43B 161.2(4) . . . . ?
C42 C37 C38 C43B -21.9(5) . . . . ?
C36 C37 C38 C44A -160.1(4) . . . . ?
C42 C37 C38 C44A 16.9(5) . . . . ?
C37 C38 C39 C40 -0.5(6) . . . . ?
C43B C38 C39 C40 -160.2(4) . . . . ?
C44A C38 C39 C40 156.3(4) . . . . ?
C38 C39 C40 C41 0.5(5) . . . . ?
C38 C39 C40 C45 179.1(3) . . . . ?
C39 C40 C41 C36 1.6(4) . . . . ?
C45 C40 C41 C36 -177.2(2) . . . . ?
C39 C40 C41 C47 -176.7(3) . . . . ?
C45 C40 C41 C47 4.5(3) . . . . ?
C37 C36 C41 C40 -3.6(4) . . . . ?
P2 C36 C41 C40 -179.1(2) . . . . ?
C37 C36 C41 C47 174.4(3) . . . . ?
P2 C36 C41 C47 -1.1(4) . . . . ?
C38 C37 C42 C50 127.0(3) . . . . ?
C36 C37 C42 C50 -56.4(5) . . . . ?
C38 C37 C42 C48 -109.9(3) . . . . ?
C36 C37 C42 C48 66.7(5) . . . . ?
C38 C37 C42 C75B 19.9(5) . . . . ?
C36 C37 C42 C75B -163.5(4) . . . . ?
C38 C37 C42 C43A -3.9(5) . . . . ?
C36 C37 C42 C43A 172.7(4) . . . . ?
C37 C42 C43A C44A -10.3(6) . . . . ?
C50 C42 C43A C44A -138.0(4) . . . . ?
C48 C42 C43A C44A 101.2(5) . . . . ?
C42 C43A C44A C54A 134.9(5) . . . . ?
C42 C43A C44A C38 18.2(6) . . . . ?
C42 C43A C44A C52A -102.6(6) . . . . ?
C39 C38 C44A C54A 61.7(6) . . . . ?
C37 C38 C44A C54A -140.0(4) . . . . ?
C39 C38 C44A C43A -179.9(4) . . . . ?
C37 C38 C44A C43A -21.6(5) . . . . ?
C39 C38 C44A C52A -61.4(6) . . . . ?
C37 C38 C44A C52A 96.9(6) . . . . ?
C39 C38 C43B C52B -65.7(6) . . . . ?
C37 C38 C43B C52B 132.7(4) . . . . ?
C39 C38 C43B C75B 175.7(5) . . . . ?
C37 C38 C43B C75B 14.1(5) . . . . ?
C39 C38 C43B C54B 55.2(7) . . . . ?
C37 C38 C43B C54B -106.3(5) . . . . ?
C39 C40 C45 C56 52.3(4) . . . . ?
C41 C40 C45 C56 -129.0(3) . . . . ?
C39 C40 C45 C58 -67.7(4) . . . . ?
C41 C40 C45 C58 111.0(3) . . . . ?
C39 C40 C45 C46 172.7(3) . . . . ?
C41 C40 C45 C46 -8.6(3) . . . . ?
C40 C45 C46 C47 9.4(3) . . . . ?
C56 C45 C46 C47 130.0(3) . . . . ?
C58 C45 C46 C47 -106.1(3) . . . . ?
C40 C41 C47 C62 -117.8(3) . . . . ?
C36 C41 C47 C62 64.1(4) . . . . ?
C40 C41 C47 C60 119.0(3) . . . . ?
C36 C41 C47 C60 -59.0(4) . . . . ?
C40 C41 C47 C46 1.7(3) . . . . ?
C36 C41 C47 C46 -176.3(3) . . . . ?
C45 C46 C47 C41 -7.1(3) . . . . ?
C45 C46 C47 C62 115.2(3) . . . . ?
C45 C46 C47 C60 -123.4(2) . . . . ?
C37 C42 C48 C49 178.3(3) . . . . ?
C50 C42 C48 C49 -55.6(4) . . . . ?
C75B C42 C48 C49 59.5(5) . . . . ?
C43A C42 C48 C49 72.0(4) . . . . ?
C37 C42 C50 C51 -47.7(4) . . . . ?
C48 C42 C50 C51 -170.0(3) . . . . ?
C75B C42 C50 C51 61.7(4) . . . . ?
C43A C42 C50 C51 73.6(4) . . . . ?
C54A C44A C52A C53A 60.2(8) . . . . ?
C43A C44A C52A C53A -64.9(9) . . . . ?
C38 C44A C52A C53A -175.5(6) . . . . ?
C43A C44A C54A C55A -63.7(7) . . . . ?
C38 C44A C54A C55A 45.4(7) . . . . ?
C52A C44A C54A C55A 172.1(6) . . . . ?
C75B C43B C52B C53B 65.0(8) . . . . ?
C38 C43B C52B C53B -47.4(8) . . . . ?
C54B C43B C52B C53B -171.0(7) . . . . ?
C52B C43B C54B C55B -56.4(8) . . . . ?
C75B C43B C54B C55B 69.0(8) . . . . ?
C38 C43B C54B C55B -174.1(6) . . . . ?
C40 C45 C56 C57 51.6(4) . . . . ?
C58 C45 C56 C57 170.8(3) . . . . ?
C46 C45 C56 C57 -62.8(3) . . . . ?
C40 C45 C58 C59 -169.6(3) . . . . ?
C56 C45 C58 C59 68.3(3) . . . . ?
C46 C45 C58 C59 -57.3(4) . . . . ?
C41 C47 C60 C61 -179.7(2) . . . . ?
C62 C47 C60 C61 54.5(3) . . . . ?
C46 C47 C60 C61 -67.4(3) . . . . ?
C41 C47 C62 C63 51.1(3) . . . . ?
C60 C47 C62 C63 173.9(2) . . . . ?
C46 C47 C62 C63 -64.2(3) . . . . ?
P4 P4 F4 F7 0.7(13) 2_656 . . 2_656 ?
F4 P4 F4 F7 0.7(13) 2_656 . . 2_656 ?
F8 P4 F4 F7 117.5(14) 2_656 . . 2_656 ?
F6 P4 F4 F7 -116.5(14) 2_656 . . 2_656 ?
F9 P4 F4 F7 -134.2(14) . . . 2_656 ?
F8 P4 F4 F7 -44.1(14) . . . 2_656 ?
F6 P4 F4 F7 45.2(14) . . . 2_656 ?
F5 P4 F4 F7 134.4(13) . . . 2_656 ?
F9 P4 F4 F7 34.4(13) 2_656 . . 2_656 ?
F5 P4 F4 F7 -34.1(13) 2_656 . . 2_656 ?
F4 P4 F4 P4 0.009(3) 2_656 . . 2_656 ?
F8 P4 F4 P4 116.8(6) 2_656 . . 2_656 ?
F6 P4 F4 P4 -117.2(6) 2_656 . . 2_656 ?
F9 P4 F4 P4 -134.9(6) . . . 2_656 ?
F8 P4 F4 P4 -44.8(5) . . . 2_656 ?
F6 P4 F4 P4 44.5(4) . . . 2_656 ?
F5 P4 F4 P4 133.7(5) . . . 2_656 ?
F9 P4 F4 P4 33.8(4) 2_656 . . 2_656 ?
F5 P4 F4 P4 -34.8(4) 2_656 . . 2_656 ?
P4 P4 F4 F6 117.2(6) 2_656 . . 2_656 ?
F4 P4 F4 F6 117.2(6) 2_656 . . 2_656 ?
F8 P4 F4 F6 -126.0(4) 2_656 . . 2_656 ?
F9 P4 F4 F6 -17.7(4) . . . 2_656 ?
F8 P4 F4 F6 72.4(4) . . . 2_656 ?
F6 P4 F4 F6 161.7(2) . . . 2_656 ?
F5 P4 F4 F6 -109.2(4) . . . 2_656 ?
F9 P4 F4 F6 150.9(4) 2_656 . . 2_656 ?
F5 P4 F4 F6 82.4(3) 2_656 . . 2_656 ?
P4 P4 F4 F8 -116.8(6) 2_656 . . 2_656 ?
F4 P4 F4 F8 -116.8(6) 2_656 . . 2_656 ?
F6 P4 F4 F8 126.0(4) 2_656 . . 2_656 ?
F9 P4 F4 F8 108.4(4) . . . 2_656 ?
F8 P4 F4 F8 -161.6(2) . . . 2_656 ?
F6 P4 F4 F8 -72.3(4) . . . 2_656 ?
F5 P4 F4 F8 16.9(4) . . . 2_656 ?
F9 P4 F4 F8 -83.0(4) 2_656 . . 2_656 ?
F5 P4 F4 F8 -151.6(4) 2_656 . . 2_656 ?
P4 P4 F5 F8 1.8(11) 2_656 . . 2_656 ?
F4 P4 F5 F8 122.9(9) 2_656 . . 2_656 ?
F6 P4 F5 F8 -102.2(9) 2_656 . . 2_656 ?
F9 P4 F5 F8 -126.1(9) . . . 2_656 ?
F6 P4 F5 F8 54.2(9) . . . 2_656 ?
F7 P4 F5 F8 143.3(9) . . . 2_656 ?
F4 P4 F5 F8 -36.5(9) . . . 2_656 ?
F9 P4 F5 F8 39.3(9) 2_656 . . 2_656 ?
F5 P4 F5 F8 1.8(11) 2_656 . . 2_656 ?
F4 P4 F5 P4 121.1(7) 2_656 . . 2_656 ?
F8 P4 F5 P4 -1.8(11) 2_656 . . 2_656 ?
F6 P4 F5 P4 -104.0(6) 2_656 . . 2_656 ?
F9 P4 F5 P4 -127.9(6) . . . 2_656 ?
F6 P4 F5 P4 52.4(5) . . . 2_656 ?
F7 P4 F5 P4 141.5(6) . . . 2_656 ?
F4 P4 F5 P4 -38.4(5) . . . 2_656 ?
F9 P4 F5 P4 37.5(4) 2_656 . . 2_656 ?
F5 P4 F5 P4 -0.002(2) 2_656 . . 2_656 ?
P4 P4 F6 F9 1.7(12) 2_656 . . 2_656 ?
F4 P4 F6 F9 124.4(13) 2_656 . . 2_656 ?
F8 P4 F6 F9 -102.9(13) 2_656 . . 2_656 ?
F6 P4 F6 F9 1.7(12) 2_656 . . 2_656 ?
F8 P4 F6 F9 53.8(12) . . . 2_656 ?
F7 P4 F6 F9 144.6(12) . . . 2_656 ?
F4 P4 F6 F9 -35.6(12) . . . 2_656 ?
F5 P4 F6 F9 -125.4(12) . . . 2_656 ?
F5 P4 F6 F9 40.0(12) 2_656 . . 2_656 ?
F4 P4 F6 P4 122.7(6) 2_656 . . 2_656 ?
F8 P4 F6 P4 -104.5(6) 2_656 . . 2_656 ?
F6 P4 F6 P4 0.001(2) 2_656 . . 2_656 ?
F8 P4 F6 P4 52.1(5) . . . 2_656 ?
F7 P4 F6 P4 142.9(6) . . . 2_656 ?
F4 P4 F6 P4 -37.3(4) . . . 2_656 ?
F5 P4 F6 P4 -127.1(5) . . . 2_656 ?
F9 P4 F6 P4 -1.7(12) 2_656 . . 2_656 ?
F5 P4 F6 P4 38.3(4) 2_656 . . 2_656 ?
P4 P4 F6 F4 -122.7(6) 2_656 . . 2_656 ?
F8 P4 F6 F4 132.8(4) 2_656 . . 2_656 ?
F6 P4 F6 F4 -122.7(6) 2_656 . . 2_656 ?
F8 P4 F6 F4 -70.6(4) . . . 2_656 ?
F7 P4 F6 F4 20.2(4) . . . 2_656 ?
F4 P4 F6 F4 -160.0(2) . . . 2_656 ?
F5 P4 F6 F4 110.2(4) . . . 2_656 ?
F9 P4 F6 F4 -124.4(13) 2_656 . . 2_656 ?
F5 P4 F6 F4 -84.4(4) 2_656 . . 2_656 ?
P4 P4 F6 F8 104.5(6) 2_656 . . 2_656 ?
F4 P4 F6 F8 -132.8(4) 2_656 . . 2_656 ?
F6 P4 F6 F8 104.5(6) 2_656 . . 2_656 ?
F8 P4 F6 F8 156.63(18) . . . 2_656 ?
F7 P4 F6 F8 -112.5(4) . . . 2_656 ?
F4 P4 F6 F8 67.3(4) . . . 2_656 ?
F5 P4 F6 F8 -22.5(3) . . . 2_656 ?
F9 P4 F6 F8 102.9(13) 2_656 . . 2_656 ?
F5 P4 F6 F8 142.9(4) 2_656 . . 2_656 ?
P4 P4 F7 F4 -0.7(13) 2_656 . . 2_656 ?
F8 P4 F7 F4 -117.2(10) 2_656 . . 2_656 ?
F6 P4 F7 F4 116.8(10) 2_656 . . 2_656 ?
F9 P4 F7 F4 134.4(10) . . . 2_656 ?
F8 P4 F7 F4 44.3(10) . . . 2_656 ?
F6 P4 F7 F4 -45.0(10) . . . 2_656 ?
F5 P4 F7 F4 -134.1(10) . . . 2_656 ?
F9 P4 F7 F4 -34.3(10) 2_656 . . 2_656 ?
F5 P4 F7 F4 34.3(10) 2_656 . . 2_656 ?
F4 P4 F7 P4 0.7(13) 2_656 . . 2_656 ?
F8 P4 F7 P4 -116.6(8) 2_656 . . 2_656 ?
F6 P4 F7 P4 117.4(8) 2_656 . . 2_656 ?
F9 P4 F7 P4 135.1(7) . . . 2_656 ?
F8 P4 F7 P4 45.0(6) . . . 2_656 ?
F6 P4 F7 P4 -44.3(6) . . . 2_656 ?
F5 P4 F7 P4 -133.5(7) . . . 2_656 ?
F9 P4 F7 P4 -33.6(6) 2_656 . . 2_656 ?
F5 P4 F7 P4 34.9(6) 2_656 . . 2_656 ?
P4 P4 F8 F5 -1.9(11) 2_656 . . 2_656 ?
F4 P4 F8 F5 -124.0(12) 2_656 . . 2_656 ?
F8 P4 F8 F5 -1.9(11) 2_656 . . 2_656 ?
F6 P4 F8 F5 102.1(12) 2_656 . . 2_656 ?
F9 P4 F8 F5 125.5(11) . . . 2_656 ?
F6 P4 F8 F5 -54.8(11) . . . 2_656 ?
F7 P4 F8 F5 -143.8(11) . . . 2_656 ?
F4 P4 F8 F5 36.0(11) . . . 2_656 ?
F9 P4 F8 F5 -39.9(11) 2_656 . . 2_656 ?
F4 P4 F8 P4 -122.1(6) 2_656 . . 2_656 ?
F8 P4 F8 P4 -0.003(2) 2_656 . . 2_656 ?
F6 P4 F8 P4 104.0(5) 2_656 . . 2_656 ?
F9 P4 F8 P4 127.5(5) . . . 2_656 ?
F6 P4 F8 P4 -52.8(4) . . . 2_656 ?
F7 P4 F8 P4 -141.9(5) . . . 2_656 ?
F4 P4 F8 P4 37.9(4) . . . 2_656 ?
F9 P4 F8 P4 -38.0(4) 2_656 . . 2_656 ?
F5 P4 F8 P4 1.9(11) 2_656 . . 2_656 ?
P4 P4 F8 F4 122.1(6) 2_656 . . 2_656 ?
F8 P4 F8 F4 122.1(6) 2_656 . . 2_656 ?
F6 P4 F8 F4 -133.9(5) 2_656 . . 2_656 ?
F9 P4 F8 F4 -110.4(4) . . . 2_656 ?
F6 P4 F8 F4 69.3(4) . . . 2_656 ?
F7 P4 F8 F4 -19.8(5) . . . 2_656 ?
F4 P4 F8 F4 160.1(2) . . . 2_656 ?
F9 P4 F8 F4 84.1(4) 2_656 . . 2_656 ?
F5 P4 F8 F4 124.0(12) 2_656 . . 2_656 ?
P4 P4 F8 F6 -104.0(5) 2_656 . . 2_656 ?
F4 P4 F8 F6 133.9(5) 2_656 . . 2_656 ?
F8 P4 F8 F6 -104.0(5) 2_656 . . 2_656 ?
F9 P4 F8 F6 23.4(4) . . . 2_656 ?
F6 P4 F8 F6 -156.86(18) . . . 2_656 ?
F7 P4 F8 F6 114.1(4) . . . 2_656 ?
F4 P4 F8 F6 -66.1(4) . . . 2_656 ?
F9 P4 F8 F6 -142.0(4) 2_656 . . 2_656 ?
F5 P4 F8 F6 -102.1(12) 2_656 . . 2_656 ?
P4 P4 F9 F6 -1.7(12) 2_656 . . 2_656 ?
F4 P4 F9 F6 -123.8(9) 2_656 . . 2_656 ?
F8 P4 F9 F6 103.3(10) 2_656 . . 2_656 ?
F8 P4 F9 F6 -53.4(10) . . . 2_656 ?
F7 P4 F9 F6 -144.2(10) . . . 2_656 ?
F4 P4 F9 F6 36.0(10) . . . 2_656 ?
F5 P4 F9 F6 125.8(10) . . . 2_656 ?
F9 P4 F9 F6 -1.7(12) 2_656 . . 2_656 ?
F5 P4 F9 F6 -39.7(10) 2_656 . . 2_656 ?
F4 P4 F9 P4 -122.1(7) 2_656 . . 2_656 ?
F8 P4 F9 P4 105.0(7) 2_656 . . 2_656 ?
F6 P4 F9 P4 1.7(12) 2_656 . . 2_656 ?
F8 P4 F9 P4 -51.7(6) . . . 2_656 ?
F7 P4 F9 P4 -142.5(7) . . . 2_656 ?
F4 P4 F9 P4 37.7(5) . . . 2_656 ?
F5 P4 F9 P4 127.5(6) . . . 2_656 ?
F9 P4 F9 P4 -0.002(2) 2_656 . . 2_656 ?
F5 P4 F9 P4 -38.0(5) 2_656 . . 2_656 ?
C69A C64A C65A C66A -2.0(11) . . . . ?
C70A C64A C65A C66A 174.6(7) . . . . ?
C64A C65A C66A C67A 1.7(11) . . . . ?
C65A C66A C67A C68A -3.5(11) . . . . ?
C66A C67A C68A C69A 5.4(11) . . . . ?
C65A C64A C69A C68A 3.9(11) . . . . ?
C70A C64A C69A C68A -172.8(6) . . . . ?
C67A C68A C69A C64A -5.5(10) . . . . ?
C69B C64B C65B C66B 4.6(17) . . . . ?
C70B C64B C65B C66B -178.6(11) . . . . ?
C64B C65B C66B C67B -8(2) . . . . ?
C65B C66B C67B C68B 4(2) . . . . ?
C66B C67B C68B C69B 3.3(17) . . . . ?
C65B C64B C69B C68B 2.2(14) . . . . ?
C70B C64B C69B C68B -174.8(8) . . . . ?
C67B C68B C69B C64B -6.3(14) . . . . ?
C74B C14 C73B C71B -167.6(8) . . . . ?
C9 C14 C73B C71B -46.8(8) . . . . ?
C15 C14 C73B C71B 60.8(8) . . . . ?
C9 C14 C74B C72B 55.9(10) . . . . ?
C15 C14 C74B C72B -71.5(9) . . . . ?
C73B C14 C74B C72B 169.2(8) . . . . ?
C52B C43B C75B C42 -114.1(5) . . . . ?
C38 C43B C75B C42 -1.3(6) . . . . ?
C54B C43B C75B C42 122.0(5) . . . . ?
C37 C42 C75B C43B -10.2(6) . . . . ?
C50 C42 C75B C43B -128.7(4) . . . . ?
C48 C42 C75B C43B 111.0(5) . . . . ?
